data_7057766
loop_
_publ_author_name
'Yao, Min-Xia'
'Cai, Li-Zheng'
'Deng, Xiao-Wei'
'Zhang, Wei'
'Liu, Sui-Jun'
'Cai, Xu-Min'

_publ_section_title
;
 Self-assembly of rare octanuclear quad(double-stranded) cluster helicates
 showing slow magnetic relaxation and the magnetocaloric effect
;
_journal_issue 21
_journal_name_full 'New Journal of Chemistry'
_journal_page_first 17652
_journal_paper_doi 10.1039/C8NJ04169E
_journal_volume 42
_journal_year 2018
_chemical_formula_sum 'C210 H196 Cl4 Ho8 N24 O60'
_chemical_formula_weight 5477.14
_space_group_crystal_system triclinic
_space_group_IT_number 2
_space_group_name_Hall '-P 1'
_space_group_name_H-M_alt 'P -1'
_symmetry_space_group_name_Hall '-P 1'
_symmetry_space_group_name_H-M 'P -1'
_atom_sites_solution_hydrogens mixed
_audit_creation_method SHELXL-2016/6
_audit_update_record
;
2018-09-22 deposited with the CCDC.
2018-09-28 downloaded from the CCDC.
;
_cell_angle_alpha 84.1010(10)
_cell_angle_beta 75.575(2)
_cell_angle_gamma 67.7090(10)
_cell_formula_units_Z 2
_cell_length_a 18.750(2)
_cell_length_b 20.5094(11)
_cell_length_c 34.3155(17)
_cell_measurement_reflns_used 9591
_cell_measurement_temperature 157(2)
_cell_measurement_theta_max 25.42
_cell_measurement_theta_min 2.48
_cell_volume 11824.5(15)
_computing_cell_refinement 'Bruker SMART'
_computing_data_collection 'Bruker SMART'
_computing_data_reduction 'Bruker SAINT'
_computing_molecular_graphics 'Bruker SHELXTL'
_computing_publication_material 'Bruker SHELXTL'
_computing_structure_refinement 'SHELXL-2016/6 (Sheldrick, 2016)'
_computing_structure_solution 'Bruker SHELXTL'
_diffrn_ambient_temperature 157(2)
_diffrn_measured_fraction_theta_full 0.986
_diffrn_measured_fraction_theta_max 0.971
_diffrn_measurement_device_type 'PHOTON100 CMOS detector'
_diffrn_measurement_method 'omega scan'
_diffrn_radiation_type MoK\a
_diffrn_radiation_wavelength 0.71073
_diffrn_reflns_av_R_equivalents 0.0231
_diffrn_reflns_av_unetI/netI 0.0860
_diffrn_reflns_Laue_measured_fraction_full 0.986
_diffrn_reflns_Laue_measured_fraction_max 0.971
_diffrn_reflns_limit_h_max 22
_diffrn_reflns_limit_h_min -22
_diffrn_reflns_limit_k_max 24
_diffrn_reflns_limit_k_min -23
_diffrn_reflns_limit_l_max 39
_diffrn_reflns_limit_l_min -41
_diffrn_reflns_number 118459
_diffrn_reflns_point_group_measured_fraction_full 0.986
_diffrn_reflns_point_group_measured_fraction_max 0.971
_diffrn_reflns_theta_full 25.242
_diffrn_reflns_theta_max 25.528
_diffrn_reflns_theta_min 1.073
_exptl_absorpt_coefficient_mu 2.768
_exptl_absorpt_correction_T_max 0.7452
_exptl_absorpt_correction_T_min 0.6389
_exptl_absorpt_correction_type multi-scan
_exptl_absorpt_process_details 'SADABS (Bruker, 2013)'
_exptl_crystal_colour 'block red'
_exptl_crystal_density_diffrn 1.538
_exptl_crystal_description block
_exptl_crystal_F_000 5416
_exptl_crystal_size_max 0.250
_exptl_crystal_size_mid 0.230
_exptl_crystal_size_min 0.210
_refine_diff_density_max 1.101
_refine_diff_density_min -1.214
_refine_diff_density_rms 0.124
_refine_ls_extinction_method none
_refine_ls_goodness_of_fit_ref 0.933
_refine_ls_hydrogen_treatment constr
_refine_ls_matrix_type fullcycle
_refine_ls_number_parameters 2775
_refine_ls_number_reflns 42898
_refine_ls_number_restraints 2
_refine_ls_restrained_S_all 0.933
_refine_ls_R_factor_all 0.0747
_refine_ls_R_factor_gt 0.0441
_refine_ls_shift/su_max 0.003
_refine_ls_shift/su_mean 0.000
_refine_ls_structure_factor_coef Fsqd
_refine_ls_weighting_details 'w=1/[\s^2^(Fo^2^)+(0.0650P)^2^+1.8800P] where P=(Fo^2^+2Fc^2^)/3'
_refine_ls_weighting_scheme calc
_refine_ls_wR_factor_gt 0.1145
_refine_ls_wR_factor_ref 0.1201
_reflns_Friedel_coverage 0.000
_reflns_number_gt 27957
_reflns_number_total 42898
_reflns_threshold_expression 'I > 2\s(I)'
_cod_data_source_file c8nj04169e2.cif
_cod_data_source_block d160707a_sq
_cod_depositor_comments 'Adding full bibliography for 7057763--7057766.cif.'
_cod_original_cell_volume 11824.7(16)
_cod_database_code 7057766
_shelx_shelxl_version_number 2016/6
_shelx_space_group_comment
;
The symmetry employed for this shelxl refinement is uniquely defined
by the following loop, which should always be used as a source of
symmetry information in preference to the above space-group names.
They are only intended as comments.
;
_shelx_estimated_absorpt_t_min 0.544
_shelx_estimated_absorpt_t_max 0.594

loop_
_space_group_symop_operation_xyz
'x, y, z'
'-x, -y, -z'

loop_
_atom_site_label
_atom_site_type_symbol
_atom_site_fract_x
_atom_site_fract_y
_atom_site_fract_z
_atom_site_U_iso_or_equiv
_atom_site_adp_type
_atom_site_occupancy
_atom_site_site_symmetry_order
_atom_site_calc_flag
_atom_site_refinement_flags_posn
_atom_site_refinement_flags_adp
Ho1 Ho 0.18123(2) 0.79810(2) 0.07821(2) 0.03313(8) Uani 1 1 d . .
Ho2 Ho 0.25504(2) 0.62451(2) 0.21076(2) 0.03289(8) Uani 1 1 d . .
Ho3 Ho 0.14855(2) 0.55168(2) 0.15938(2) 0.03335(9) Uani 1 1 d . .
Ho4 Ho 0.12574(2) 0.54945(2) 0.28140(2) 0.03161(8) Uani 1 1 d . .
Ho5 Ho 0.29405(2) 0.41387(2) 0.20519(2) 0.03205(8) Uani 1 1 d . .
Ho6 Ho 0.31406(2) 0.38434(2) 0.30827(2) 0.03489(9) Uani 1 1 d . .
Ho7 Ho 0.12766(2) 0.37042(2) 0.29628(2) 0.03342(9) Uani 1 1 d . .
Ho8 Ho 0.25655(2) 0.17291(2) 0.41599(2) 0.03700(9) Uani 1 1 d . .
C1 C 0.4226(5) 0.6214(4) 0.1489(2) 0.046(2) Uani 1 1 d . .
C2 C 0.4813(4) 0.5542(4) 0.1444(2) 0.0418(18) Uani 1 1 d . .
H2 H 0.466087 0.514430 0.147189 0.050 Uiso 1 1 calc R U
C3 C 0.5593(5) 0.5438(4) 0.1360(2) 0.058(2) Uani 1 1 d . .
H3 H 0.596767 0.496879 0.133091 0.070 Uiso 1 1 calc R U
C4 C 0.5875(5) 0.5996(5) 0.1314(3) 0.066(3) Uani 1 1 d . .
H4 H 0.642536 0.590853 0.125787 0.079 Uiso 1 1 calc R U
C5 C 0.5314(4) 0.6681(4) 0.1356(2) 0.055(2) Uani 1 1 d . .
H5 H 0.547859 0.707192 0.132498 0.066 Uiso 1 1 calc R U
C6 C 0.4502(4) 0.6792(4) 0.1442(2) 0.0421(18) Uani 1 1 d . .
C7 C 0.4492(5) 0.8199(4) 0.1689(3) 0.062(2) Uani 1 1 d . .
H7A H 0.471180 0.780028 0.186243 0.093 Uiso 1 1 calc R U
H7B H 0.427663 0.863763 0.184142 0.093 Uiso 1 1 calc R U
H7C H 0.490970 0.822179 0.145682 0.093 Uiso 1 1 calc R U
C8 C 0.3826(5) 0.8103(4) 0.1542(2) 0.0448(19) Uani 1 1 d . .
C9 C 0.3162(4) 0.8707(4) 0.1506(2) 0.0459(19) Uani 1 1 d . .
H9 H 0.311741 0.915054 0.159039 0.055 Uiso 1 1 calc R U
C10 C 0.2560(4) 0.8656(3) 0.13444(19) 0.0366(17) Uani 1 1 d . .
C11 C 0.1887(4) 0.9305(4) 0.1267(2) 0.0392(18) Uani 1 1 d . .
C12 C 0.1701(5) 0.9993(4) 0.1414(2) 0.0449(19) Uani 1 1 d . .
H12 H 0.200785 1.007468 0.157198 0.054 Uiso 1 1 calc R U
C13 C 0.1045(5) 1.0545(4) 0.1314(2) 0.048(2) Uani 1 1 d . .
H13 H 0.090993 1.101008 0.140252 0.057 Uiso 1 1 calc R U
C14 C 0.0595(4) 1.0416(4) 0.1088(2) 0.048(2) Uani 1 1 d . .
H14 H 0.013672 1.078002 0.103010 0.058 Uiso 1 1 calc R U
C15 C 0.0837(4) 0.9735(3) 0.0949(2) 0.0370(17) Uani 1 1 d . .
C16 C 0.0409(4) 0.9531(4) 0.0687(2) 0.0418(18) Uani 1 1 d . .
C17 C -0.0281(5) 0.9970(4) 0.0592(2) 0.049(2) Uani 1 1 d . .
H17 H -0.045470 1.045106 0.066090 0.059 Uiso 1 1 calc R U
C18 C -0.0765(4) 0.9787(4) 0.0402(2) 0.0432(19) Uani 1 1 d . .
C19 C -0.1531(5) 1.0325(4) 0.0335(3) 0.059(2) Uani 1 1 d . .
H19A H -0.161120 1.023740 0.007627 0.088 Uiso 1 1 calc R U
H19B H -0.151355 1.079723 0.033095 0.088 Uiso 1 1 calc R U
H19C H -0.196799 1.029202 0.055194 0.088 Uiso 1 1 calc R U
C20 C -0.0971(5) 0.8852(4) 0.0107(2) 0.051(2) Uani 1 1 d . .
C21 C -0.1726(5) 0.8921(4) 0.0287(3) 0.059(2) Uani 1 1 d . .
H21 H -0.198472 0.917888 0.053004 0.071 Uiso 1 1 calc R U
C22 C -0.2133(5) 0.8602(5) 0.0110(3) 0.069(3) Uani 1 1 d . .
H22 H -0.266890 0.866349 0.022893 0.083 Uiso 1 1 calc R U
C23 C -0.1741(5) 0.8207(5) -0.0235(2) 0.057(2) Uani 1 1 d . .
H23 H -0.200241 0.800306 -0.036118 0.069 Uiso 1 1 calc R U
C24 C -0.0948(6) 0.8117(5) -0.0391(3) 0.067(3) Uani 1 1 d . .
H24 H -0.066315 0.781747 -0.061627 0.081 Uiso 1 1 calc R U
C25 C -0.0567(5) 0.8432(4) -0.0239(2) 0.048(2) Uani 1 1 d . .
C26 C 0.4500(5) 0.9277(4) 0.0693(3) 0.060(2) Uani 1 1 d . .
C27 C 0.4705(6) 0.9632(5) 0.0955(3) 0.069(3) Uani 1 1 d . .
H27 H 0.519798 0.942772 0.103174 0.082 Uiso 1 1 calc R U
C28 C 0.4174(7) 1.0274(5) 0.1094(3) 0.072(3) Uani 1 1 d . .
H28 H 0.428725 1.051901 0.127634 0.086 Uiso 1 1 calc R U
C29 C 0.3453(6) 1.0578(4) 0.0967(3) 0.066(3) Uani 1 1 d . .
H29 H 0.308390 1.102318 0.107028 0.079 Uiso 1 1 calc R U
C30 C 0.3267(6) 1.0234(5) 0.0690(2) 0.068(3) Uani 1 1 d . .
H30 H 0.279714 1.045285 0.059257 0.081 Uiso 1 1 calc R U
C31 C 0.3781(5) 0.9589(4) 0.0570(2) 0.050(2) Uani 1 1 d . .
C32 C 0.4492(6) 0.9267(5) -0.0279(3) 0.080(3) Uani 1 1 d . .
H32A H 0.442031 0.972049 -0.017415 0.120 Uiso 1 1 calc R U
H32B H 0.446546 0.932367 -0.056262 0.120 Uiso 1 1 calc R U
H32C H 0.500923 0.891916 -0.025447 0.120 Uiso 1 1 calc R U
C33 C 0.3863(5) 0.9026(4) -0.0047(2) 0.054(2) Uani 1 1 d . .
C34 C 0.3571(4) 0.8599(4) -0.0229(2) 0.0449(19) Uani 1 1 d . .
H34 H 0.380086 0.847608 -0.050402 0.054 Uiso 1 1 calc R U
C35 C 0.2987(4) 0.8363(4) -0.0031(2) 0.0433(19) Uani 1 1 d . .
C36 C 0.2714(4) 0.7902(4) -0.0223(2) 0.0383(18) Uani 1 1 d . .
C37 C 0.2923(4) 0.7746(3) -0.0619(2) 0.0376(17) Uani 1 1 d . .
H37 H 0.328501 0.792134 -0.079890 0.045 Uiso 1 1 calc R U
C38 C 0.2613(5) 0.7334(4) -0.0762(2) 0.049(2) Uani 1 1 d . .
H38 H 0.277516 0.720306 -0.103677 0.059 Uiso 1 1 calc R U
C39 C 0.2050(4) 0.7112(4) -0.0491(2) 0.0459(19) Uani 1 1 d . .
H39 H 0.182974 0.682155 -0.057864 0.055 Uiso 1 1 calc R U
C40 C 0.1822(4) 0.7323(4) -0.0095(2) 0.0410(18) Uani 1 1 d . .
C41 C 0.1224(5) 0.7141(4) 0.0220(2) 0.0430(19) Uani 1 1 d . .
C42 C 0.0701(4) 0.6872(4) 0.0140(2) 0.0430(19) Uani 1 1 d . .
H42 H 0.077053 0.674584 -0.012903 0.052 Uiso 1 1 calc R U
C43 C 0.0071(5) 0.6772(4) 0.0433(2) 0.050(2) Uani 1 1 d . .
C44 C -0.0504(5) 0.6574(5) 0.0293(3) 0.072(3) Uani 1 1 d . .
H44A H -0.073815 0.631009 0.050600 0.107 Uiso 1 1 calc R U
H44B H -0.023144 0.628031 0.005316 0.107 Uiso 1 1 calc R U
H44C H -0.092182 0.700116 0.022668 0.107 Uiso 1 1 calc R U
C45 C -0.0570(5) 0.6855(4) 0.1161(2) 0.052(2) Uani 1 1 d . .
C46 C -0.1376(5) 0.7082(4) 0.1175(3) 0.059(2) Uani 1 1 d . .
H46 H -0.156594 0.721988 0.093569 0.071 Uiso 1 1 calc R U
C47 C -0.1897(5) 0.7104(5) 0.1543(3) 0.072(3) Uani 1 1 d . .
H47 H -0.244022 0.721405 0.155060 0.086 Uiso 1 1 calc R U
C48 C -0.1645(5) 0.6969(4) 0.1905(3) 0.062(2) Uani 1 1 d . .
H48 H -0.201024 0.699816 0.215703 0.074 Uiso 1 1 calc R U
C49 C -0.0859(5) 0.6794(4) 0.1884(2) 0.049(2) Uani 1 1 d . .
H49 H -0.068888 0.671706 0.212964 0.058 Uiso 1 1 calc R U
C50 C -0.0288(4) 0.6721(3) 0.1524(2) 0.0340(17) Uani 1 1 d . .
C51 C 0.4750(4) 0.3393(4) 0.2273(2) 0.0436(19) Uani 1 1 d . .
C52 C 0.5005(5) 0.2654(4) 0.2197(2) 0.056(2) Uani 1 1 d . .
H52 H 0.462998 0.242933 0.226116 0.068 Uiso 1 1 calc R U
C53 C 0.5780(5) 0.2272(4) 0.2033(2) 0.055(2) Uani 1 1 d . .
H53 H 0.595165 0.177815 0.199932 0.066 Uiso 1 1 calc R U
C54 C 0.6316(5) 0.2612(4) 0.1916(2) 0.057(2) Uani 1 1 d . .
H54 H 0.684298 0.235453 0.177782 0.068 Uiso 1 1 calc R U
C55 C 0.6105(4) 0.3300(4) 0.1995(2) 0.055(2) Uani 1 1 d . .
H55 H 0.648543 0.351862 0.192102 0.066 Uiso 1 1 calc R U
C56 C 0.5325(4) 0.3690(4) 0.2184(2) 0.046(2) Uani 1 1 d . .
C57 C 0.6257(4) 0.4496(4) 0.2402(3) 0.064(2) Uani 1 1 d . .
H57A H 0.639410 0.398793 0.244986 0.096 Uiso 1 1 calc R U
H57B H 0.633229 0.470545 0.262564 0.096 Uiso 1 1 calc R U
H57C H 0.659848 0.457677 0.215042 0.096 Uiso 1 1 calc R U
C58 C 0.5391(5) 0.4835(4) 0.2373(2) 0.052(2) Uani 1 1 d . .
C59 C 0.4979(4) 0.5534(4) 0.2456(2) 0.0446(19) Uani 1 1 d . .
H59 H 0.524498 0.579239 0.253453 0.053 Uiso 1 1 calc R U
C60 C 0.4204(5) 0.5887(4) 0.2432(2) 0.047(2) Uani 1 1 d . .
C61 C 0.3809(4) 0.6676(4) 0.2506(2) 0.0381(18) Uani 1 1 d . .
C62 C 0.4167(5) 0.7043(4) 0.2673(2) 0.052(2) Uani 1 1 d . .
H62 H 0.466556 0.681024 0.274151 0.062 Uiso 1 1 calc R U
C63 C 0.3752(5) 0.7759(4) 0.2732(2) 0.055(2) Uani 1 1 d . .
H63 H 0.395491 0.803320 0.284713 0.066 Uiso 1 1 calc R U
C64 C 0.3027(5) 0.8072(4) 0.2617(2) 0.049(2) Uani 1 1 d . .
H64 H 0.273619 0.856243 0.265782 0.059 Uiso 1 1 calc R U
C65 C 0.2730(4) 0.7675(4) 0.2446(2) 0.0393(18) Uani 1 1 d . .
C66 C 0.1989(5) 0.7941(4) 0.2298(2) 0.0440(19) Uani 1 1 d . .
C67 C 0.1447(4) 0.8640(3) 0.2355(2) 0.0380(18) Uani 1 1 d . .
H67 H 0.158082 0.895711 0.247892 0.046 Uiso 1 1 calc R U
C68 C 0.0722(5) 0.8897(4) 0.2239(2) 0.0444(19) Uani 1 1 d . .
C69 C 0.0165(5) 0.9640(4) 0.2332(3) 0.057(2) Uani 1 1 d . .
H69A H -0.010292 0.983230 0.211098 0.086 Uiso 1 1 calc R U
H69B H 0.046194 0.992576 0.236429 0.086 Uiso 1 1 calc R U
H69C H -0.023011 0.964673 0.258166 0.086 Uiso 1 1 calc R U
C70 C -0.0122(5) 0.8644(4) 0.1850(2) 0.051(2) Uani 1 1 d . .
C71 C -0.0899(5) 0.9019(5) 0.2028(3) 0.067(3) Uani 1 1 d . .
H71 H -0.103305 0.922064 0.228568 0.080 Uiso 1 1 calc R U
C72 C -0.1484(5) 0.9101(5) 0.1827(3) 0.070(3) Uani 1 1 d . .
H72 H -0.202443 0.935373 0.194686 0.084 Uiso 1 1 calc R U
C73 C -0.1267(5) 0.8806(4) 0.1442(3) 0.059(2) Uani 1 1 d . .
H73 H -0.166466 0.886867 0.130067 0.071 Uiso 1 1 calc R U
C74 C -0.0498(5) 0.8434(4) 0.1271(3) 0.052(2) Uani 1 1 d . .
H74 H -0.036736 0.823659 0.101237 0.062 Uiso 1 1 calc R U
C75 C 0.0105(4) 0.8334(4) 0.1468(2) 0.0390(18) Uani 1 1 d . .
C76 C 0.3550(4) 0.6702(4) 0.0522(2) 0.0439(19) Uani 1 1 d . .
C77 C 0.4112(4) 0.7023(4) 0.0483(2) 0.0417(18) Uani 1 1 d . .
H77 H 0.398066 0.742388 0.064151 0.050 Uiso 1 1 calc R U
C78 C 0.4822(4) 0.6778(4) 0.0231(2) 0.051(2) Uani 1 1 d . .
H78 H 0.519636 0.699296 0.021683 0.062 Uiso 1 1 calc R U
C79 C 0.5010(5) 0.6204(4) -0.0014(3) 0.062(2) Uani 1 1 d . .
H79 H 0.551334 0.603805 -0.019533 0.075 Uiso 1 1 calc R U
C80 C 0.4499(5) 0.5878(4) 0.0001(2) 0.059(2) Uani 1 1 d . .
H80 H 0.464278 0.548446 -0.016569 0.071 Uiso 1 1 calc R U
C81 C 0.3754(4) 0.6129(4) 0.0265(2) 0.0427(19) Uani 1 1 d . .
C82 C 0.3415(5) 0.5397(4) -0.0360(2) 0.052(2) Uani 1 1 d . .
H82A H 0.361128 0.578063 -0.044828 0.079 Uiso 1 1 calc R U
H82B H 0.306154 0.539590 -0.052783 0.079 Uiso 1 1 calc R U
H82C H 0.386245 0.494589 -0.038660 0.079 Uiso 1 1 calc R U
C83 C 0.2971(4) 0.5504(4) 0.0069(2) 0.0400(18) Uani 1 1 d . .
C84 C 0.2365(4) 0.5266(4) 0.0210(2) 0.0442(19) Uani 1 1 d . .
H84 H 0.222394 0.505459 0.002254 0.053 Uiso 1 1 calc R U
C85 C 0.1930(4) 0.5310(4) 0.0615(2) 0.0389(18) Uani 1 1 d . .
C86 C 0.1239(4) 0.5076(4) 0.0719(2) 0.0394(18) Uani 1 1 d . .
C87 C 0.0925(5) 0.4857(4) 0.0448(2) 0.053(2) Uani 1 1 d . .
H87 H 0.118298 0.480613 0.017107 0.064 Uiso 1 1 calc R U
C88 C 0.0238(6) 0.4714(5) 0.0587(2) 0.075(3) Uani 1 1 d . .
H88 H 0.000386 0.458714 0.040600 0.091 Uiso 1 1 calc R U
C89 C -0.0099(5) 0.4763(4) 0.0997(2) 0.055(2) Uani 1 1 d . .
H89 H -0.055581 0.464842 0.110353 0.066 Uiso 1 1 calc R U
C90 C 0.0243(4) 0.4981(4) 0.1249(2) 0.0411(19) Uani 1 1 d . .
C91 C -0.0125(4) 0.5098(4) 0.1687(2) 0.0417(19) Uani 1 1 d . .
C92 C -0.0837(4) 0.5086(4) 0.1864(2) 0.0445(19) Uani 1 1 d . .
H92 H -0.111728 0.499261 0.169422 0.053 Uiso 1 1 calc R U
C93 C -0.1215(4) 0.5192(4) 0.2262(2) 0.0428(19) Uani 1 1 d . .
C94 C -0.2042(4) 0.5179(4) 0.2397(3) 0.059(2) Uani 1 1 d . .
H94B H -0.218752 0.504381 0.217014 0.089 Uiso 1 1 calc R U
H94C H -0.241767 0.564764 0.248980 0.089 Uiso 1 1 calc R U
H94A H -0.205766 0.483598 0.261660 0.089 Uiso 1 1 calc R U
C95 C -0.1053(4) 0.5423(4) 0.2956(2) 0.0412(19) Uani 1 1 d . .
C96 C -0.1855(4) 0.5778(4) 0.3149(2) 0.052(2) Uani 1 1 d . .
H96 H -0.226458 0.598961 0.301564 0.063 Uiso 1 1 d R U
C97 C -0.2041(5) 0.5866(4) 0.3553(2) 0.057(2) Uani 1 1 d . .
H97 H -0.257444 0.610794 0.368902 0.068 Uiso 1 1 calc R U
C98 C -0.1436(5) 0.5596(4) 0.3775(2) 0.051(2) Uani 1 1 d . .
H98 H -0.157226 0.564540 0.405900 0.061 Uiso 1 1 calc R U
C99 C -0.0638(5) 0.5256(4) 0.3577(2) 0.050(2) Uani 1 1 d . .
H99 H -0.023535 0.508210 0.372424 0.060 Uiso 1 1 calc R U
C100 C -0.0450(4) 0.5181(3) 0.3161(2) 0.0342(17) Uani 1 1 d . .
C101 C 0.3183(5) 0.1026(4) 0.3219(2) 0.050(2) Uani 1 1 d . .
C102 C 0.2738(5) 0.0620(4) 0.3203(3) 0.060(2) Uani 1 1 d . .
H102 H 0.226177 0.067650 0.339965 0.072 Uiso 1 1 calc R U
C103 C 0.2990(6) 0.0149(5) 0.2907(3) 0.068(3) Uani 1 1 d . .
H103 H 0.268376 -0.012301 0.289622 0.081 Uiso 1 1 calc R U
C104 C 0.3684(6) 0.0050(5) 0.2618(3) 0.084(3) Uani 1 1 d . .
H104 H 0.384404 -0.028032 0.240847 0.101 Uiso 1 1 calc R U
C105 C 0.4143(6) 0.0433(5) 0.2635(3) 0.073(3) Uani 1 1 d . .
H105 H 0.462856 0.035758 0.244278 0.088 Uiso 1 1 calc R U
C106 C 0.3891(5) 0.0923(4) 0.2931(2) 0.048(2) Uani 1 1 d . .
C107 C 0.5656(5) 0.0468(4) 0.2897(3) 0.067(3) Uani 1 1 d . .
H10A H 0.543110 0.012418 0.303683 0.100 Uiso 1 1 calc R U
H10B H 0.612921 0.041491 0.298916 0.100 Uiso 1 1 calc R U
H10C H 0.579974 0.038627 0.260608 0.100 Uiso 1 1 calc R U
C108 C 0.5063(5) 0.1191(4) 0.2984(2) 0.055(2) Uani 1 1 d . .
C109 C 0.5274(5) 0.1740(4) 0.3073(2) 0.049(2) Uani 1 1 d . .
H109 H 0.580353 0.162136 0.309526 0.059 Uiso 1 1 calc R U
C110 C 0.4765(4) 0.2448(4) 0.3132(2) 0.046(2) Uani 1 1 d . .
C111 C 0.5048(4) 0.2993(4) 0.3208(2) 0.0435(19) Uani 1 1 d . .
C112 C 0.5806(5) 0.2860(5) 0.3270(3) 0.062(2) Uani 1 1 d . .
H112 H 0.619299 0.239534 0.324577 0.074 Uiso 1 1 calc R U
C113 C 0.5982(5) 0.3409(5) 0.3366(3) 0.064(2) Uani 1 1 d . .
H113 H 0.648211 0.333210 0.341899 0.077 Uiso 1 1 calc R U
C114 C 0.5400(5) 0.4081(5) 0.3383(3) 0.065(3) Uani 1 1 d . .
H114 H 0.549343 0.447472 0.345027 0.078 Uiso 1 1 calc R U
C115 C 0.4669(5) 0.4173(4) 0.3298(2) 0.049(2) Uani 1 1 d . .
C116 C 0.3984(4) 0.4871(4) 0.33047(19) 0.0364(17) Uani 1 1 d . .
C117 C 0.4008(5) 0.5458(4) 0.3466(2) 0.048(2) Uani 1 1 d . .
H117 H 0.447003 0.540380 0.355343 0.058 Uiso 1 1 calc R U
C118 C 0.3399(5) 0.6119(4) 0.3508(2) 0.051(2) Uani 1 1 d . .
C119 C 0.3499(5) 0.6688(4) 0.3689(3) 0.064(2) Uani 1 1 d . .
H11A H 0.329538 0.712929 0.354160 0.096 Uiso 1 1 calc R U
H11B H 0.406271 0.657109 0.367499 0.096 Uiso 1 1 calc R U
H11C H 0.320721 0.674385 0.397091 0.096 Uiso 1 1 calc R U
C120 C 0.2058(4) 0.6851(3) 0.3374(2) 0.0410(19) Uani 1 1 d . .
C121 C 0.1775(5) 0.7363(4) 0.3648(2) 0.051(2) Uani 1 1 d . .
H121 H 0.203115 0.732804 0.386019 0.061 Uiso 1 1 calc R U
C122 C 0.1106(5) 0.7939(4) 0.3617(2) 0.049(2) Uani 1 1 d . .
H122 H 0.090691 0.830727 0.380736 0.059 Uiso 1 1 calc R U
C123 C 0.0717(5) 0.7991(4) 0.3313(2) 0.048(2) Uani 1 1 d . .
H123 H 0.026553 0.839969 0.329204 0.058 Uiso 1 1 calc R U
C124 C 0.0984(4) 0.7451(4) 0.3039(2) 0.046(2) Uani 1 1 d . .
H124 H 0.070893 0.747579 0.283688 0.055 Uiso 1 1 calc R U
C125 C 0.1683(5) 0.6854(4) 0.3068(2) 0.0404(18) Uani 1 1 d . .
C126 C 0.2443(4) 0.3827(4) 0.1213(2) 0.0376(17) Uani 1 1 d . .
C127 C 0.3018(4) 0.3830(4) 0.0884(2) 0.0370(17) Uani 1 1 d . .
H127 H 0.325329 0.417383 0.086054 0.044 Uiso 1 1 calc R U
C128 C 0.3271(5) 0.3339(4) 0.0580(2) 0.058(2) Uani 1 1 d . .
H128 H 0.367432 0.335755 0.035265 0.070 Uiso 1 1 calc R U
C129 C 0.2951(4) 0.2817(4) 0.0597(2) 0.055(2) Uani 1 1 d . .
H129 H 0.312713 0.248369 0.038803 0.066 Uiso 1 1 calc R U
C130 C 0.2377(5) 0.2810(4) 0.0929(2) 0.048(2) Uani 1 1 d . .
H130 H 0.217427 0.244329 0.095813 0.058 Uiso 1 1 calc R U
C131 C 0.2078(4) 0.3313(4) 0.1222(2) 0.0379(18) Uani 1 1 d . .
C132 C 0.0623(5) 0.2978(4) 0.1238(2) 0.055(2) Uani 1 1 d . .
H13A H 0.079273 0.322886 0.099605 0.082 Uiso 1 1 calc R U
H13B H 0.005204 0.308829 0.128666 0.082 Uiso 1 1 calc R U
H13C H 0.090570 0.246929 0.120002 0.082 Uiso 1 1 calc R U
C133 C 0.0804(4) 0.3203(4) 0.1591(2) 0.0426(19) Uani 1 1 d . .
C134 C 0.0271(4) 0.3271(4) 0.1957(2) 0.0379(18) Uani 1 1 d . .
H134 H -0.018794 0.317292 0.196294 0.046 Uiso 1 1 calc R U
C135 C 0.0336(4) 0.3470(3) 0.23167(18) 0.0367(17) Uani 1 1 d D .
C136 C -0.0269(4) 0.3498(4) 0.27021(18) 0.0402(18) Uani 1 1 d D .
C137 C -0.1006(4) 0.3483(4) 0.2712(2) 0.052(2) Uani 1 1 d . .
H137 H -0.115243 0.343538 0.247368 0.062 Uiso 1 1 calc R U
C138 C -0.1521(5) 0.3540(5) 0.3089(2) 0.061(3) Uani 1 1 d . .
H138 H -0.203788 0.354505 0.310898 0.073 Uiso 1 1 calc R U
C139 C -0.1290(4) 0.3591(4) 0.3433(2) 0.052(2) Uani 1 1 d . .
H139 H -0.163639 0.362409 0.369109 0.062 Uiso 1 1 calc R U
C140 C -0.0538(4) 0.3590(4) 0.3390(2) 0.0364(17) Uani 1 1 d . .
C141 C -0.0148(4) 0.3613(4) 0.3721(2) 0.0408(18) Uani 1 1 d . .
C142 C -0.0591(4) 0.3649(4) 0.4122(2) 0.0403(18) Uani 1 1 d . .
H142 H -0.110897 0.364087 0.417082 0.048 Uiso 1 1 calc R U
C143 C -0.0301(4) 0.3697(4) 0.4449(2) 0.0418(18) Uani 1 1 d . .
C144 C -0.0829(5) 0.3747(4) 0.4870(2) 0.054(2) Uani 1 1 d . .
H14A H -0.050403 0.349260 0.506145 0.081 Uiso 1 1 calc R U
H14B H -0.122056 0.353661 0.487288 0.081 Uiso 1 1 calc R U
H14C H -0.110216 0.424256 0.494797 0.081 Uiso 1 1 calc R U
C145 C 0.0858(4) 0.3707(4) 0.4668(2) 0.0404(18) Uani 1 1 d . .
C146 C 0.0542(5) 0.4137(4) 0.4999(2) 0.053(2) Uani 1 1 d . .
H146 H -0.001257 0.439092 0.507418 0.064 Uiso 1 1 calc R U
C147 C 0.1049(5) 0.4201(4) 0.5230(2) 0.058(2) Uani 1 1 d . .
H147 H 0.083364 0.451551 0.545029 0.069 Uiso 1 1 calc R U
C148 C 0.1857(5) 0.3804(4) 0.5134(2) 0.052(2) Uani 1 1 d . .
H148 H 0.219434 0.383796 0.529039 0.062 Uiso 1 1 calc R U
C149 C 0.2160(5) 0.3357(4) 0.4805(2) 0.050(2) Uani 1 1 d . .
H149 H 0.270892 0.307620 0.474444 0.059 Uiso 1 1 calc R U
C150 C 0.1684(5) 0.3302(4) 0.4553(2) 0.0424(19) Uani 1 1 d . .
C151 C 0.2902(5) 0.4317(4) 0.4011(2) 0.046(2) Uani 1 1 d . .
C152 C 0.2438(5) 0.5029(4) 0.4095(2) 0.046(2) Uani 1 1 d . .
H152 H 0.203492 0.525954 0.395145 0.055 Uiso 1 1 calc R U
C153 C 0.2527(5) 0.5408(4) 0.4367(2) 0.054(2) Uani 1 1 d . .
H153 H 0.219915 0.589089 0.440620 0.065 Uiso 1 1 calc R U
C154 C 0.3094(6) 0.5093(5) 0.4586(3) 0.066(3) Uani 1 1 d . .
H154 H 0.315127 0.536626 0.477440 0.079 Uiso 1 1 calc R U
C155 C 0.3586(5) 0.4385(5) 0.4540(2) 0.061(2) Uani 1 1 d . .
H155 H 0.397325 0.417363 0.469461 0.073 Uiso 1 1 calc R U
C156 C 0.3491(4) 0.4002(4) 0.4261(2) 0.0455(19) Uani 1 1 d . .
C157 C 0.5188(5) 0.3075(5) 0.4350(3) 0.070(3) Uani 1 1 d . .
H15A H 0.510495 0.355555 0.424686 0.105 Uiso 1 1 calc R U
H15B H 0.573152 0.276377 0.423451 0.105 Uiso 1 1 calc R U
H15C H 0.510135 0.307295 0.464410 0.105 Uiso 1 1 calc R U
C158 C 0.4610(5) 0.2816(4) 0.4235(2) 0.049(2) Uani 1 1 d . .
C159 C 0.4840(5) 0.2113(4) 0.4184(2) 0.056(2) Uani 1 1 d . .
H159 H 0.536522 0.182318 0.419993 0.068 Uiso 1 1 calc R U
C160 C 0.4357(5) 0.1787(4) 0.4110(2) 0.057(2) Uani 1 1 d . .
C161 C 0.4578(5) 0.1022(4) 0.4080(2) 0.052(2) Uani 1 1 d . .
C162 C 0.5348(5) 0.0543(4) 0.4021(3) 0.059(2) Uani 1 1 d . .
H162 H 0.577770 0.069102 0.400461 0.071 Uiso 1 1 calc R U
C163 C 0.5471(6) -0.0161(5) 0.3986(3) 0.077(3) Uani 1 1 d . .
H163 H 0.599528 -0.050102 0.393686 0.093 Uiso 1 1 calc R U
C164 C 0.4836(5) -0.0375(5) 0.4022(3) 0.066(3) Uani 1 1 d . .
H164 H 0.492810 -0.085843 0.399345 0.079 Uiso 1 1 calc R U
C165 C 0.4054(5) 0.0127(4) 0.4100(2) 0.053(2) Uani 1 1 d . .
C166 C 0.3301(5) 0.0023(4) 0.4132(2) 0.054(2) Uani 1 1 d . .
C167 C 0.3262(6) -0.0620(5) 0.4054(3) 0.067(3) Uani 1 1 d . .
H167 H 0.373464 -0.102513 0.403282 0.081 Uiso 1 1 calc R U
C168 C 0.2589(6) -0.0722(4) 0.4004(3) 0.062(2) Uani 1 1 d . .
C169 C 0.2678(6) -0.1447(4) 0.3865(3) 0.083(3) Uani 1 1 d . .
H16A H 0.216163 -0.149788 0.393849 0.124 Uiso 1 1 calc R U
H16B H 0.305216 -0.182181 0.399519 0.124 Uiso 1 1 calc R U
H16C H 0.287559 -0.148172 0.357201 0.124 Uiso 1 1 calc R U
C170 C 0.1199(6) -0.0218(4) 0.4011(3) 0.072(3) Uani 1 1 d . .
C171 C 0.1076(7) -0.0235(5) 0.3628(3) 0.076(3) Uani 1 1 d . .
H171 H 0.149635 -0.026985 0.339997 0.091 Uiso 1 1 calc R U
C172 C 0.0372(7) -0.0205(5) 0.3572(3) 0.080(3) Uani 1 1 d . .
H172 H 0.030472 -0.024616 0.331186 0.096 Uiso 1 1 calc R U
C173 C -0.0254(6) -0.0111(5) 0.3914(4) 0.084(3) Uani 1 1 d . .
H173 H -0.075842 -0.005930 0.387742 0.101 Uiso 1 1 calc R U
C174 C -0.0169(7) -0.0089(5) 0.4291(4) 0.091(3) Uani 1 1 d . .
H174 H -0.060527 -0.003710 0.451367 0.109 Uiso 1 1 calc R U
C175 C 0.0535(7) -0.0142(5) 0.4352(3) 0.082(3) Uani 1 1 d . .
C176 C 0.1586(4) 0.2079(4) 0.2698(2) 0.0384(18) Uani 1 1 d . .
C177 C 0.1911(5) 0.1927(4) 0.2293(2) 0.049(2) Uani 1 1 d . .
H177 H 0.225790 0.215308 0.214909 0.059 Uiso 1 1 calc R U
C178 C 0.1765(5) 0.1480(4) 0.2094(2) 0.056(2) Uani 1 1 d . .
H178 H 0.199705 0.140601 0.181475 0.067 Uiso 1 1 calc R U
C179 C 0.1276(5) 0.1123(4) 0.2292(3) 0.061(2) Uani 1 1 d . .
H179 H 0.115174 0.081727 0.215324 0.074 Uiso 1 1 calc R U
C180 C 0.0974(5) 0.1237(4) 0.2710(3) 0.054(2) Uani 1 1 d . .
H180 H 0.069477 0.095625 0.285997 0.065 Uiso 1 1 calc R U
C181 C 0.1066(5) 0.1726(4) 0.2902(2) 0.047(2) Uani 1 1 d . .
C182 C -0.0480(5) 0.1730(5) 0.3447(2) 0.058(2) Uani 1 1 d . .
H18A H -0.049198 0.194108 0.317777 0.087 Uiso 1 1 calc R U
H18B H -0.097618 0.198418 0.363600 0.087 Uiso 1 1 calc R U
H18C H -0.041660 0.123446 0.343835 0.087 Uiso 1 1 calc R U
C183 C 0.0198(4) 0.1776(4) 0.3580(2) 0.0431(19) Uani 1 1 d . .
C184 C 0.0124(5) 0.1806(4) 0.3994(2) 0.046(2) Uani 1 1 d . .
H184 H -0.036490 0.183901 0.417273 0.055 Uiso 1 1 calc R U
C185 C 0.0746(5) 0.1790(4) 0.4154(2) 0.052(2) Uani 1 1 d . .
C186 C 0.0681(5) 0.1781(4) 0.4601(2) 0.047(2) Uani 1 1 d . .
C187 C 0.0027(5) 0.1783(4) 0.4890(3) 0.065(3) Uani 1 1 d . .
H187 H -0.043187 0.178869 0.481722 0.078 Uiso 1 1 calc R U
C188 C 0.0050(5) 0.1777(5) 0.5293(3) 0.067(3) Uani 1 1 d . .
H188 H -0.040118 0.179334 0.549872 0.080 Uiso 1 1 calc R U
C189 C 0.0738(5) 0.1747(4) 0.5391(2) 0.054(2) Uani 1 1 d . .
H189 H 0.076846 0.171674 0.566530 0.065 Uiso 1 1 calc R U
C190 C 0.1371(5) 0.1760(4) 0.5091(2) 0.044(2) Uani 1 1 d . .
C191 C 0.2124(5) 0.1774(4) 0.5152(2) 0.049(2) Uani 1 1 d . .
C192 C 0.2219(5) 0.1893(4) 0.5540(2) 0.057(2) Uani 1 1 d . .
H192 H 0.181437 0.188239 0.576755 0.069 Uiso 1 1 calc R U
C193 C 0.2875(5) 0.2028(4) 0.5610(2) 0.057(2) Uani 1 1 d . .
C194 C 0.2860(6) 0.2178(5) 0.6050(3) 0.077(3) Uani 1 1 d . .
H19D H 0.338472 0.215350 0.606486 0.115 Uiso 1 1 calc R U
H19E H 0.271501 0.182585 0.623319 0.115 Uiso 1 1 calc R U
H19F H 0.246963 0.264932 0.612859 0.115 Uiso 1 1 calc R U
C195 C 0.4090(6) 0.2211(7) 0.5370(3) 0.084(3) Uani 1 1 d . .
C196 C 0.3991(8) 0.2844(7) 0.5529(3) 0.099(4) Uani 1 1 d . .
H196 H 0.346430 0.316378 0.562463 0.118 Uiso 1 1 calc R U
C197 C 0.4606(9) 0.3044(8) 0.5560(4) 0.123(5) Uani 1 1 d . .
H197 H 0.451618 0.348397 0.566887 0.148 Uiso 1 1 calc R U
C198 C 0.5332(9) 0.2573(8) 0.5426(4) 0.109(4) Uani 1 1 d . .
H198 H 0.576483 0.268987 0.544724 0.130 Uiso 1 1 calc R U
C199 C 0.5515(7) 0.1904(9) 0.5253(4) 0.122(6) Uani 1 1 d . .
H199 H 0.604326 0.158704 0.515877 0.146 Uiso 1 1 calc R U
C200 C 0.4830(9) 0.1748(7) 0.5232(3) 0.131(6) Uani 1 1 d . .
C201 C 0.5257(5) 0.3724(4) 0.1058(2) 0.060(2) Uani 1 1 d . .
H20A H 0.508154 0.423490 0.101402 0.089 Uiso 1 1 calc R U
H20B H 0.544319 0.348546 0.079877 0.089 Uiso 1 1 calc R U
H20C H 0.568999 0.357170 0.119906 0.089 Uiso 1 1 calc R U
C202 C 0.4545(4) 0.3530(4) 0.1321(2) 0.0428(19) Uani 1 1 d . .
C203 C 0.4525(4) 0.2842(4) 0.1308(2) 0.0385(18) Uani 1 1 d . .
H203 H 0.492367 0.252316 0.111307 0.046 Uiso 1 1 calc R U
C204 C 0.3971(5) 0.2613(4) 0.1555(2) 0.046(2) Uani 1 1 d . .
C205 C 0.4040(5) 0.1863(4) 0.1528(3) 0.069(3) Uani 1 1 d . .
H20D H 0.406350 0.163175 0.179157 0.104 Uiso 1 1 calc R U
H20E H 0.452270 0.161075 0.132971 0.104 Uiso 1 1 calc R U
H20F H 0.357819 0.185766 0.144522 0.104 Uiso 1 1 calc R U
C206 C -0.1181(5) 0.7374(4) 0.2961(3) 0.063(2) Uani 1 1 d . .
H20G H -0.100807 0.769585 0.276413 0.094 Uiso 1 1 calc R U
H20H H -0.157161 0.764310 0.319150 0.094 Uiso 1 1 calc R U
H20I H -0.142161 0.712599 0.283597 0.094 Uiso 1 1 calc R U
C207 C -0.0471(4) 0.6840(4) 0.3104(2) 0.045(2) Uani 1 1 d . .
C208 C -0.0405(4) 0.6833(4) 0.3499(2) 0.0375(18) Uani 1 1 d . .
H208 H -0.082834 0.716413 0.367812 0.045 Uiso 1 1 calc R U
C209 C 0.0225(5) 0.6386(4) 0.3654(2) 0.045(2) Uani 1 1 d . .
C210 C 0.0271(5) 0.6486(4) 0.4083(2) 0.061(2) Uani 1 1 d . .
H21A H 0.062471 0.604463 0.417937 0.091 Uiso 1 1 calc R U
H21B H -0.025857 0.661701 0.426058 0.091 Uiso 1 1 calc R U
H21C H 0.047697 0.685952 0.408241 0.091 Uiso 1 1 calc R U
Cl1 Cl 0.64187(15) 0.04342(12) 0.13827(7) 0.0681(6) Uani 1 1 d . .
Cl2 Cl 0.80808(12) 0.39866(12) 0.13596(7) 0.0574(6) Uani 1 1 d . .
Cl3 Cl 0.79552(17) 0.95496(15) 0.34013(8) 0.0831(8) Uani 1 1 d . .
Cl4 Cl 0.7453(2) 0.26312(18) 0.42210(11) 0.1185(11) Uani 1 1 d . .
N1 N 0.3892(3) 0.7466(3) 0.14626(17) 0.0405(15) Uani 1 1 d . .
H1 H 0.345985 0.745602 0.141011 0.049 Uiso 1 1 calc R U
N2 N 0.1444(3) 0.9212(3) 0.10383(16) 0.0346(14) Uani 1 1 d . .
N3 N -0.0531(3) 0.9142(3) 0.02787(17) 0.0427(15) Uani 1 1 d . .
H3A H -0.038456 0.884691 0.049402 0.051 Uiso 1 1 d R U
N4 N 0.3549(4) 0.9218(3) 0.03276(18) 0.0516(17) Uani 1 1 d . .
H4A H 0.313932 0.910291 0.044575 0.062 Uiso 1 1 calc R U
N5 N 0.2163(3) 0.7710(3) 0.00360(16) 0.0357(14) Uani 1 1 d . .
N6 N 0.0018(4) 0.6852(3) 0.08128(16) 0.0424(15) Uani 1 1 d . .
H6 H 0.042636 0.691617 0.086038 0.051 Uiso 1 1 calc R U
N7 N 0.5058(3) 0.4429(3) 0.22768(17) 0.0502(17) Uani 1 1 d . .
H7 H 0.456024 0.466074 0.226697 0.060 Uiso 1 1 calc R U
N8 N 0.3133(3) 0.6970(3) 0.23974(16) 0.0386(15) Uani 1 1 d . .
N9 N 0.0540(4) 0.8507(3) 0.20336(17) 0.0464(16) Uani 1 1 d . .
H9A H 0.088903 0.807290 0.199923 0.056 Uiso 1 1 calc R U
N10 N 0.3180(3) 0.5816(3) 0.03218(17) 0.0425(15) Uani 1 1 d . .
H10 H 0.290775 0.582888 0.057205 0.051 Uiso 1 1 calc R U
N11 N 0.0887(3) 0.5138(3) 0.11119(16) 0.0345(14) Uani 1 1 d . .
N12 N -0.0835(3) 0.5309(3) 0.25341(18) 0.0458(16) Uani 1 1 d . .
H12A H -0.036100 0.531325 0.242082 0.055 Uiso 1 1 calc R U
N13 N 0.4298(4) 0.1334(3) 0.29650(19) 0.0555(18) Uani 1 1 d . .
H13D H 0.400695 0.178723 0.297776 0.067 Uiso 1 1 calc R U
N14 N 0.4500(3) 0.3637(3) 0.32214(16) 0.0403(15) Uani 1 1 d . .
N15 N 0.2737(3) 0.6247(3) 0.33776(16) 0.0417(15) Uani 1 1 d . .
H15 H 0.273017 0.587625 0.327319 0.050 Uiso 1 1 calc R U
N16 N 0.1461(3) 0.3335(3) 0.15700(17) 0.0403(15) Uani 1 1 d . .
H16 H 0.151971 0.344855 0.179743 0.048 Uiso 1 1 calc R U
N17 N -0.0039(3) 0.3553(3) 0.30312(15) 0.0336(13) Uani 1 1 d . .
N18 N 0.0417(3) 0.3663(3) 0.44039(17) 0.0439(16) Uani 1 1 d . .
H18 H 0.068766 0.359992 0.415224 0.053 Uiso 1 1 calc R U
N19 N 0.3927(3) 0.3259(3) 0.41926(18) 0.0475(16) Uani 1 1 d . .
H19 H 0.366371 0.305804 0.409946 0.057 Uiso 1 1 calc R U
N20 N 0.3946(4) 0.0813(3) 0.41176(18) 0.0523(17) Uani 1 1 d . .
N21 N 0.1902(4) -0.0210(3) 0.40830(19) 0.0559(18) Uani 1 1 d . .
H21D H 0.187519 0.017314 0.419026 0.067 Uiso 1 1 calc R U
N22 N 0.0834(4) 0.1800(3) 0.33239(17) 0.0425(15) Uani 1 1 d . .
H22A H 0.117446 0.187451 0.343294 0.051 Uiso 1 1 calc R U
N23 N 0.1354(4) 0.1762(3) 0.47078(17) 0.0470(16) Uani 1 1 d . .
N24 N 0.3479(4) 0.1993(4) 0.53212(19) 0.0606(19) Uani 1 1 d . .
H24A H 0.326693 0.227251 0.511479 0.073 Uiso 1 1 d R U
O1 O 0.3467(3) 0.6359(2) 0.15764(13) 0.0398(12) Uani 1 1 d . .
O2 O 0.2534(3) 0.8089(2) 0.12452(14) 0.0411(12) Uani 1 1 d . .
O3 O 0.0755(3) 0.8888(2) 0.05551(14) 0.0410(12) Uani 1 1 d . .
O4 O 0.0189(3) 0.8365(3) -0.03863(16) 0.0536(14) Uani 1 1 d . .
H4X H 0.033611 0.862934 -0.021346 0.064 Uiso 1 1 d R U
O5 O 0.4985(4) 0.8609(3) 0.05545(18) 0.0719(17) Uani 1 1 d . .
H5D H 0.474100 0.845459 0.037417 0.108 Uiso 1 1 d R U
O6 O 0.2665(3) 0.8497(2) 0.03490(15) 0.0448(13) Uani 1 1 d . .
O7 O 0.1194(3) 0.7283(2) 0.05798(14) 0.0411(12) Uani 1 1 d . .
O8 O 0.0472(3) 0.6526(2) 0.15065(13) 0.0364(11) Uani 1 1 d . .
O9 O 0.3991(3) 0.3791(2) 0.24293(13) 0.0369(11) Uani 1 1 d . .
O10 O 0.3744(3) 0.5615(2) 0.23350(14) 0.0384(12) Uani 1 1 d . .
O11 O 0.1858(3) 0.7479(2) 0.21265(14) 0.0404(12) Uani 1 1 d . .
O12 O 0.0883(3) 0.7956(2) 0.13222(14) 0.0474(13) Uani 1 1 d . .
O13 O 0.2828(3) 0.6937(2) 0.07565(13) 0.0384(12) Uani 1 1 d . .
O14 O 0.2083(3) 0.5537(2) 0.09001(13) 0.0362(11) Uani 1 1 d . .
O15 O 0.0373(3) 0.5187(2) 0.18825(13) 0.0358(11) Uani 1 1 d . .
O16 O 0.0322(3) 0.4884(2) 0.29550(13) 0.0365(11) Uani 1 1 d . .
O17 O 0.2957(3) 0.1527(2) 0.34961(14) 0.0451(13) Uani 1 1 d . .
O18 O 0.4027(3) 0.2653(2) 0.31073(13) 0.0416(12) Uani 1 1 d . .
O19 O 0.3415(3) 0.4875(2) 0.31709(14) 0.0412(12) Uani 1 1 d . .
O20 O 0.1939(3) 0.6306(2) 0.28146(13) 0.0377(12) Uani 1 1 d . .
O21 O 0.2196(3) 0.4266(2) 0.15254(13) 0.0373(12) Uani 1 1 d . .
O22 O 0.0926(3) 0.3619(2) 0.23451(13) 0.0354(11) Uani 1 1 d . .
O23 O 0.0543(3) 0.3631(2) 0.36253(13) 0.0377(12) Uani 1 1 d . .
O24 O 0.1965(3) 0.2891(2) 0.42466(13) 0.0429(12) Uani 1 1 d . .
O25 O 0.2851(3) 0.3920(2) 0.37550(13) 0.0409(12) Uani 1 1 d . .
O26 O 0.3626(3) 0.2155(2) 0.40830(15) 0.0484(13) Uani 1 1 d . .
O27 O 0.2646(3) 0.0551(2) 0.42359(15) 0.0548(15) Uani 1 1 d . .
O28 O 0.0633(2) -0.0083(2) 0.47159(19) 0.093(2) Uani 1 1 d . .
H28X H 0.049989 -0.045933 0.487871 0.111 Uiso 1 1 d DR U
O29 O 0.1702(3) 0.2521(2) 0.29056(13) 0.0396(12) Uani 1 1 d . .
O30 O 0.1391(3) 0.1845(3) 0.39395(14) 0.0494(13) Uani 1 1 d . .
O31 O 0.2693(3) 0.1688(3) 0.48325(13) 0.0550(15) Uani 1 1 d . .
O32 O 0.4966(4) 0.1156(4) 0.5074(2) 0.129(3) Uani 1 1 d . .
H32G H 0.448600 0.106454 0.507087 0.194 Uiso 1 1 d R U
O33 O 0.1334(3) 0.6103(2) 0.21840(12) 0.0364(11) Uani 1 1 d . .
H33 H 0.089033 0.657129 0.220378 0.044 Uiso 1 1 calc R U
O34 O 0.2735(3) 0.5268(2) 0.17369(13) 0.0353(11) Uani 1 1 d . .
H34A H 0.314654 0.522864 0.148154 0.042 Uiso 1 1 calc R U
O35 O 0.2641(3) 0.4948(3) 0.25713(14) 0.0474(14) Uani 1 1 d . .
H35X H 0.297507 0.513510 0.257071 0.057 Uiso 1 1 d R U
O36 O 0.1577(3) 0.4674(3) 0.23164(16) 0.0545(15) Uani 1 1 d . .
H36X H 0.128945 0.444731 0.230010 0.065 Uiso 1 1 d R U
O37 O 0.1762(3) 0.4458(2) 0.32069(12) 0.0337(11) Uani 1 1 d . .
H37X H 0.158858 0.452805 0.350390 0.040 Uiso 1 1 d R U
O38 O 0.2606(3) 0.3472(2) 0.26239(13) 0.0378(12) Uani 1 1 d . .
H38A H 0.289111 0.295690 0.256996 0.045 Uiso 1 1 calc R U
O39 O 0.4043(3) 0.4024(2) 0.15430(13) 0.0408(12) Uani 1 1 d . .
O40 O 0.3399(3) 0.2981(2) 0.18295(14) 0.0455(13) Uani 1 1 d . .
O41 O 0.0043(3) 0.6422(2) 0.28318(14) 0.0394(12) Uani 1 1 d . .
O42 O 0.0809(3) 0.5881(2) 0.34688(13) 0.0382(12) Uani 1 1 d . .
O43 O 0.6345(4) 0.0348(3) 0.17892(18) 0.084(2) Uani 1 1 d . .
O44 O 0.6840(4) -0.0169(3) 0.11591(19) 0.0793(19) Uani 1 1 d . .
O45 O 0.7078(5) 0.0744(4) 0.1272(2) 0.101(2) Uani 1 1 d . .
O46 O 0.5833(4) 0.0844(5) 0.1236(2) 0.132(4) Uani 1 1 d . .
O47 O 0.8337(4) 0.3703(3) 0.17292(18) 0.0744(18) Uani 1 1 d . .
O48 O 0.7872(3) 0.4723(3) 0.13857(18) 0.0685(17) Uani 1 1 d . .
O49 O 0.7426(3) 0.3851(3) 0.13200(16) 0.0630(16) Uani 1 1 d . .
O50 O 0.8719(3) 0.3744(3) 0.10227(16) 0.0583(15) Uani 1 1 d . .
O51 O 0.8540(4) 0.9639(4) 0.3083(2) 0.090(2) Uani 1 1 d . .
O52 O 0.7451(4) 0.9229(4) 0.3241(3) 0.110(3) Uani 1 1 d . .
O53 O 0.7345(4) 1.0231(4) 0.3536(2) 0.112(3) Uani 1 1 d . .
O54 O 0.8327(5) 0.9065(4) 0.3678(2) 0.104(2) Uani 1 1 d . .
O55 O 0.7120(5) 0.2050(5) 0.4476(3) 0.142(4) Uani 1 1 d . .
O56 O 0.7558(4) 0.2347(5) 0.3800(2) 0.131(3) Uani 1 1 d . .
O57 O 0.8172(4) 0.2552(4) 0.4483(3) 0.128(3) Uani 1 1 d . .
O58 O 0.6976(5) 0.3431(4) 0.4263(3) 0.132(3) Uani 1 1 d . .
O1W O 0.1979(3) 0.6585(2) 0.14598(13) 0.0388(12) Uani 1 1 d . .
H1A H 0.238895 0.654271 0.120785 0.047 Uiso 1 1 d R U
H1B H 0.154422 0.705211 0.147523 0.047 Uiso 1 1 d R U
O2W O 0.2306(3) 0.3052(2) 0.34125(13) 0.0386(12) Uani 1 1 d . .
H2A H 0.208219 0.312482 0.370464 0.046 Uiso 1 1 d R U
H2B H 0.259499 0.254135 0.335265 0.046 Uiso 1 1 d R U

loop_
_atom_site_aniso_label
_atom_site_aniso_U_11
_atom_site_aniso_U_22
_atom_site_aniso_U_33
_atom_site_aniso_U_23
_atom_site_aniso_U_13
_atom_site_aniso_U_12
Ho1 0.03400(19) 0.03205(18) 0.03144(18) -0.00637(15) -0.00096(15) -0.01258(15)
Ho2 0.03347(19) 0.03296(19) 0.03083(18) -0.00916(15) 0.00273(14) -0.01472(15)
Ho3 0.03048(19) 0.03469(19) 0.03463(19) -0.00867(15) -0.00006(15) -0.01422(15)
Ho4 0.03039(18) 0.02941(18) 0.03232(18) -0.00698(14) 0.00394(14) -0.01328(14)
Ho5 0.03095(18) 0.03104(18) 0.03176(18) -0.00779(14) 0.00392(14) -0.01380(15)
Ho6 0.02979(19) 0.03436(19) 0.03610(19) -0.00804(15) 0.00313(15) -0.01166(15)
Ho7 0.02898(18) 0.03456(19) 0.03571(19) -0.00933(15) 0.00377(15) -0.01528(15)
Ho8 0.0382(2) 0.03673(19) 0.03412(19) -0.00511(15) -0.00442(16) -0.01286(16)
C1 0.062(5) 0.049(5) 0.032(4) 0.008(4) -0.008(4) -0.029(4)
C2 0.031(4) 0.037(4) 0.046(5) -0.007(4) 0.004(4) -0.006(4)
C3 0.054(6) 0.041(5) 0.053(5) 0.001(4) -0.002(4) 0.005(4)
C4 0.050(6) 0.059(6) 0.074(6) 0.008(5) 0.003(5) -0.016(5)
C5 0.037(5) 0.058(6) 0.068(6) 0.000(5) -0.005(4) -0.020(4)
C6 0.037(5) 0.042(4) 0.046(5) -0.003(4) -0.015(4) -0.009(4)
C7 0.058(6) 0.060(6) 0.081(7) -0.001(5) -0.021(5) -0.033(5)
C8 0.051(5) 0.047(5) 0.039(4) 0.000(4) -0.007(4) -0.023(4)
C9 0.039(5) 0.048(5) 0.053(5) -0.003(4) -0.007(4) -0.020(4)
C10 0.058(5) 0.028(4) 0.027(4) 0.004(3) -0.013(4) -0.018(4)
C11 0.046(5) 0.039(4) 0.035(4) -0.003(3) -0.005(4) -0.021(4)
C12 0.059(5) 0.038(4) 0.037(4) -0.011(4) -0.009(4) -0.016(4)
C13 0.058(5) 0.030(4) 0.056(5) -0.004(4) -0.017(4) -0.012(4)
C14 0.032(4) 0.041(5) 0.060(5) 0.001(4) -0.013(4) 0.000(4)
C15 0.048(5) 0.030(4) 0.033(4) -0.005(3) -0.002(3) -0.018(4)
C16 0.042(5) 0.037(4) 0.043(5) 0.004(4) -0.010(4) -0.012(4)
C17 0.053(5) 0.038(5) 0.041(5) 0.003(4) -0.008(4) -0.002(4)
C18 0.035(4) 0.049(5) 0.043(5) 0.005(4) -0.018(4) -0.007(4)
C19 0.050(5) 0.053(5) 0.069(6) 0.001(5) -0.025(5) -0.007(4)
C20 0.044(5) 0.055(5) 0.045(5) 0.006(4) -0.017(4) -0.007(4)
C21 0.065(6) 0.063(6) 0.059(6) -0.002(5) -0.022(5) -0.029(5)
C22 0.050(6) 0.090(7) 0.071(7) 0.002(6) -0.017(5) -0.029(5)
C23 0.045(5) 0.084(6) 0.059(6) -0.022(5) -0.017(4) -0.032(5)
C24 0.087(8) 0.077(7) 0.049(5) -0.010(5) -0.027(5) -0.033(6)
C25 0.049(5) 0.047(5) 0.050(5) 0.004(4) -0.020(4) -0.016(4)
C26 0.067(6) 0.061(6) 0.054(5) 0.007(5) -0.003(5) -0.033(5)
C27 0.094(8) 0.064(6) 0.060(6) 0.011(5) -0.014(6) -0.047(6)
C28 0.105(9) 0.074(7) 0.050(6) -0.004(5) -0.003(6) -0.057(7)
C29 0.083(7) 0.043(5) 0.074(7) -0.005(5) -0.015(6) -0.025(5)
C30 0.101(8) 0.054(6) 0.050(5) -0.012(5) -0.016(5) -0.029(6)
C31 0.053(5) 0.055(5) 0.047(5) 0.000(4) -0.007(4) -0.029(5)
C32 0.085(7) 0.123(9) 0.064(6) 0.000(6) -0.008(5) -0.078(7)
C33 0.062(6) 0.063(6) 0.036(4) 0.004(4) -0.002(4) -0.029(5)
C34 0.049(5) 0.059(5) 0.030(4) -0.014(4) -0.002(4) -0.024(4)
C35 0.038(5) 0.048(5) 0.028(4) 0.002(4) 0.000(3) -0.003(4)
C36 0.044(5) 0.036(4) 0.033(4) 0.003(3) -0.014(4) -0.011(4)
C37 0.040(4) 0.037(4) 0.034(4) -0.008(3) -0.006(3) -0.010(3)
C38 0.055(5) 0.051(5) 0.036(4) -0.007(4) -0.009(4) -0.012(4)
C39 0.045(5) 0.052(5) 0.041(5) -0.006(4) -0.016(4) -0.014(4)
C40 0.046(5) 0.044(5) 0.029(4) -0.005(3) -0.009(4) -0.011(4)
C41 0.058(5) 0.033(4) 0.030(4) -0.002(3) -0.009(4) -0.007(4)
C42 0.047(5) 0.046(5) 0.041(4) 0.004(4) -0.015(4) -0.021(4)
C43 0.055(5) 0.054(5) 0.057(5) 0.016(4) -0.024(4) -0.034(4)
C44 0.082(7) 0.093(7) 0.063(6) 0.019(5) -0.028(5) -0.055(6)
C45 0.049(5) 0.049(5) 0.058(5) 0.006(4) -0.004(4) -0.025(4)
C46 0.050(6) 0.077(6) 0.060(6) 0.005(5) -0.027(5) -0.026(5)
C47 0.034(5) 0.070(6) 0.103(8) 0.014(6) 0.002(5) -0.023(5)
C48 0.038(5) 0.065(6) 0.068(6) 0.014(5) 0.001(5) -0.014(4)
C49 0.046(5) 0.045(5) 0.045(5) 0.004(4) 0.005(4) -0.017(4)
C50 0.028(4) 0.036(4) 0.042(4) -0.005(3) -0.006(3) -0.015(3)
C51 0.034(4) 0.056(5) 0.038(4) 0.001(4) 0.005(3) -0.022(4)
C52 0.066(6) 0.054(5) 0.043(5) -0.015(4) -0.009(4) -0.015(5)
C53 0.055(6) 0.037(5) 0.053(5) -0.010(4) 0.006(4) -0.003(4)
C54 0.041(5) 0.048(5) 0.062(6) -0.006(4) 0.009(4) -0.007(4)
C55 0.037(5) 0.060(6) 0.056(5) 0.003(4) 0.007(4) -0.017(4)
C56 0.038(5) 0.035(4) 0.048(5) -0.001(4) 0.002(4) -0.004(4)
C57 0.042(5) 0.066(6) 0.071(6) -0.015(5) 0.000(4) -0.010(4)
C58 0.042(5) 0.062(6) 0.056(5) 0.013(4) 0.000(4) -0.034(4)
C59 0.034(5) 0.053(5) 0.046(5) -0.009(4) -0.006(4) -0.016(4)
C60 0.051(5) 0.052(5) 0.038(4) 0.002(4) 0.001(4) -0.029(4)
C61 0.035(4) 0.041(4) 0.038(4) -0.008(3) 0.011(3) -0.024(4)
C62 0.045(5) 0.056(5) 0.066(6) -0.011(4) -0.011(4) -0.030(4)
C63 0.066(6) 0.046(5) 0.066(6) -0.004(4) -0.025(5) -0.028(5)
C64 0.058(6) 0.043(5) 0.047(5) -0.016(4) -0.004(4) -0.019(4)
C65 0.048(5) 0.044(4) 0.032(4) -0.003(3) -0.004(4) -0.026(4)
C66 0.059(5) 0.040(5) 0.029(4) 0.000(3) 0.005(4) -0.024(4)
C67 0.052(5) 0.031(4) 0.035(4) -0.003(3) -0.007(4) -0.020(4)
C68 0.059(5) 0.032(4) 0.038(4) -0.003(3) -0.005(4) -0.016(4)
C69 0.051(5) 0.050(5) 0.072(6) -0.009(4) -0.021(5) -0.012(4)
C70 0.044(5) 0.049(5) 0.048(5) 0.003(4) -0.007(4) -0.008(4)
C71 0.040(5) 0.078(7) 0.067(6) -0.015(5) -0.007(5) -0.004(5)
C72 0.029(5) 0.066(6) 0.091(7) -0.013(6) 0.009(5) -0.005(4)
C73 0.053(6) 0.054(5) 0.071(6) -0.009(5) -0.013(5) -0.018(5)
C74 0.050(5) 0.050(5) 0.058(5) 0.002(4) -0.013(4) -0.021(4)
C75 0.031(4) 0.044(4) 0.042(4) 0.000(4) -0.015(4) -0.010(3)
C76 0.044(5) 0.043(5) 0.039(4) 0.008(4) -0.001(4) -0.017(4)
C77 0.041(5) 0.038(4) 0.043(4) -0.012(4) -0.003(4) -0.012(4)
C78 0.040(5) 0.054(5) 0.059(5) -0.016(4) 0.009(4) -0.025(4)
C79 0.044(5) 0.061(6) 0.068(6) -0.018(5) 0.022(4) -0.021(5)
C80 0.057(6) 0.053(5) 0.056(5) -0.009(4) 0.008(5) -0.020(5)
C81 0.048(5) 0.040(4) 0.042(4) -0.008(4) 0.002(4) -0.024(4)
C82 0.070(6) 0.054(5) 0.036(4) -0.008(4) 0.003(4) -0.033(5)
C83 0.048(5) 0.038(4) 0.039(4) 0.000(3) -0.009(4) -0.022(4)
C84 0.043(5) 0.043(5) 0.040(4) -0.005(4) 0.003(4) -0.014(4)
C85 0.042(4) 0.036(4) 0.036(4) -0.008(3) -0.003(3) -0.012(4)
C86 0.037(4) 0.053(5) 0.030(4) 0.000(3) -0.009(3) -0.017(4)
C87 0.056(5) 0.095(7) 0.029(4) -0.015(4) -0.001(4) -0.051(5)
C88 0.086(7) 0.121(9) 0.041(5) -0.027(5) -0.006(5) -0.061(7)
C89 0.046(5) 0.071(6) 0.052(5) -0.003(4) -0.004(4) -0.030(5)
C90 0.038(4) 0.060(5) 0.041(4) -0.006(4) -0.019(4) -0.028(4)
C91 0.041(5) 0.037(4) 0.045(5) -0.012(4) 0.006(4) -0.018(4)
C92 0.048(5) 0.056(5) 0.042(5) -0.005(4) -0.010(4) -0.032(4)
C93 0.038(4) 0.045(5) 0.047(5) -0.001(4) -0.017(4) -0.013(4)
C94 0.025(4) 0.072(6) 0.083(6) 0.003(5) -0.008(4) -0.023(4)
C95 0.039(5) 0.042(4) 0.042(4) -0.007(4) 0.006(4) -0.022(4)
C96 0.035(5) 0.053(5) 0.053(5) -0.012(4) 0.008(4) -0.007(4)
C97 0.043(5) 0.074(6) 0.045(5) -0.024(4) 0.014(4) -0.022(5)
C98 0.052(5) 0.065(6) 0.037(4) -0.017(4) 0.006(4) -0.028(4)
C99 0.053(5) 0.052(5) 0.042(5) -0.020(4) 0.007(4) -0.023(4)
C100 0.021(4) 0.040(4) 0.041(4) -0.011(3) -0.002(3) -0.011(3)
C101 0.053(5) 0.042(5) 0.041(5) -0.006(4) -0.002(4) -0.005(4)
C102 0.062(6) 0.052(5) 0.062(6) -0.009(5) -0.006(5) -0.021(5)
C103 0.078(7) 0.063(6) 0.067(6) -0.032(5) 0.002(5) -0.034(5)
C104 0.094(8) 0.078(7) 0.077(7) -0.047(6) -0.002(6) -0.026(6)
C105 0.068(7) 0.063(6) 0.072(7) -0.025(5) 0.011(5) -0.016(5)
C106 0.047(5) 0.048(5) 0.048(5) -0.014(4) -0.001(4) -0.017(4)
C107 0.062(6) 0.043(5) 0.072(6) -0.011(5) -0.003(5) 0.001(4)
C108 0.050(5) 0.047(5) 0.049(5) 0.015(4) 0.000(4) -0.007(4)
C109 0.040(5) 0.053(5) 0.044(5) -0.006(4) 0.001(4) -0.010(4)
C110 0.035(4) 0.052(5) 0.037(4) 0.006(4) -0.004(4) -0.006(4)
C111 0.029(4) 0.044(5) 0.044(5) -0.006(4) 0.009(3) -0.008(4)
C112 0.040(5) 0.063(6) 0.067(6) -0.009(5) 0.010(4) -0.015(4)
C113 0.040(5) 0.069(6) 0.084(7) -0.013(5) -0.022(5) -0.013(5)
C114 0.066(6) 0.081(7) 0.061(6) -0.021(5) 0.001(5) -0.045(6)
C115 0.057(5) 0.048(5) 0.044(5) -0.011(4) 0.007(4) -0.031(4)
C116 0.039(4) 0.054(5) 0.022(4) -0.003(3) -0.008(3) -0.022(4)
C117 0.054(5) 0.054(5) 0.038(4) -0.011(4) 0.003(4) -0.028(4)
C118 0.069(6) 0.064(6) 0.033(4) -0.009(4) -0.007(4) -0.039(5)
C119 0.078(7) 0.044(5) 0.071(6) -0.012(5) -0.006(5) -0.028(5)
C120 0.062(5) 0.018(4) 0.028(4) -0.012(3) 0.010(4) -0.008(3)
C121 0.076(6) 0.052(5) 0.032(4) 0.000(4) -0.005(4) -0.037(5)
C122 0.072(6) 0.048(5) 0.031(4) -0.004(4) -0.007(4) -0.029(5)
C123 0.052(5) 0.031(4) 0.056(5) -0.007(4) 0.005(4) -0.018(4)
C124 0.049(5) 0.045(5) 0.037(4) -0.008(4) 0.012(4) -0.022(4)
C125 0.061(5) 0.037(4) 0.026(4) -0.005(3) 0.002(4) -0.027(4)
C126 0.037(4) 0.041(4) 0.037(4) -0.010(3) -0.010(4) -0.014(4)
C127 0.034(4) 0.047(4) 0.033(4) -0.016(4) -0.001(3) -0.017(4)
C128 0.055(5) 0.077(6) 0.045(5) -0.019(5) 0.016(4) -0.040(5)
C129 0.045(5) 0.071(6) 0.052(5) -0.025(4) 0.011(4) -0.034(5)
C130 0.065(6) 0.050(5) 0.038(4) -0.014(4) -0.001(4) -0.034(4)
C131 0.050(5) 0.040(4) 0.028(4) -0.009(3) -0.006(3) -0.020(4)
C132 0.060(6) 0.072(6) 0.039(5) -0.008(4) -0.009(4) -0.032(5)
C133 0.045(5) 0.048(5) 0.048(5) -0.009(4) -0.015(4) -0.026(4)
C134 0.035(4) 0.053(5) 0.032(4) -0.010(4) -0.002(3) -0.024(4)
C135 0.040(4) 0.034(4) 0.039(4) -0.008(3) -0.002(3) -0.019(3)
C136 0.035(4) 0.035(4) 0.050(5) -0.017(4) -0.008(4) -0.009(3)
C137 0.040(5) 0.063(6) 0.054(5) -0.013(4) -0.006(4) -0.020(4)
C138 0.037(5) 0.088(7) 0.065(6) -0.030(5) 0.017(4) -0.043(5)
C139 0.041(5) 0.070(6) 0.050(5) -0.024(4) 0.005(4) -0.030(4)
C140 0.037(4) 0.039(4) 0.032(4) -0.002(3) 0.002(3) -0.018(3)
C141 0.035(4) 0.032(4) 0.049(5) -0.006(4) 0.005(4) -0.013(3)
C142 0.036(4) 0.044(5) 0.038(4) -0.007(4) 0.000(4) -0.015(4)
C143 0.038(4) 0.040(4) 0.043(5) -0.004(4) -0.004(4) -0.012(4)
C144 0.050(5) 0.066(6) 0.040(5) -0.015(4) 0.012(4) -0.025(4)
C145 0.047(5) 0.042(4) 0.032(4) -0.010(4) -0.009(4) -0.014(4)
C146 0.054(5) 0.048(5) 0.045(5) -0.018(4) 0.000(4) -0.008(4)
C147 0.072(6) 0.060(6) 0.036(5) -0.022(4) 0.000(4) -0.019(5)
C148 0.042(5) 0.065(6) 0.046(5) -0.016(4) -0.001(4) -0.019(4)
C149 0.047(5) 0.047(5) 0.042(5) -0.004(4) 0.002(4) -0.009(4)
C150 0.052(5) 0.048(5) 0.033(4) 0.005(4) -0.011(4) -0.025(4)
C151 0.050(5) 0.064(6) 0.021(4) 0.014(4) -0.006(4) -0.021(4)
C152 0.051(5) 0.034(4) 0.043(5) -0.017(4) 0.010(4) -0.014(4)
C153 0.057(6) 0.055(5) 0.042(5) -0.009(4) 0.001(4) -0.017(5)
C154 0.093(8) 0.062(6) 0.044(5) -0.020(5) 0.009(5) -0.040(6)
C155 0.065(6) 0.059(6) 0.051(5) -0.008(5) -0.009(5) -0.016(5)
C156 0.037(5) 0.054(5) 0.045(5) -0.001(4) -0.002(4) -0.021(4)
C157 0.059(6) 0.088(7) 0.062(6) 0.002(5) -0.028(5) -0.017(5)
C158 0.044(5) 0.048(5) 0.051(5) 0.008(4) -0.009(4) -0.017(4)
C159 0.050(5) 0.052(6) 0.064(6) 0.018(5) -0.011(4) -0.022(5)
C160 0.047(5) 0.040(5) 0.056(5) 0.004(4) 0.008(4) 0.001(4)
C161 0.044(5) 0.050(5) 0.053(5) -0.007(4) -0.009(4) -0.006(4)
C162 0.051(6) 0.048(5) 0.068(6) -0.009(5) -0.017(5) -0.002(4)
C163 0.051(6) 0.070(7) 0.098(8) -0.007(6) -0.021(6) -0.004(5)
C164 0.060(6) 0.049(5) 0.074(6) -0.012(5) -0.022(5) 0.005(5)
C165 0.063(6) 0.041(5) 0.044(5) -0.001(4) -0.011(4) -0.008(4)
C166 0.076(6) 0.039(5) 0.048(5) 0.009(4) -0.018(5) -0.021(4)
C167 0.082(7) 0.055(6) 0.055(6) 0.004(5) -0.019(5) -0.014(5)
C168 0.087(7) 0.034(5) 0.078(6) -0.008(4) -0.032(5) -0.026(5)
C169 0.093(8) 0.050(6) 0.106(8) -0.019(6) -0.028(7) -0.018(5)
C170 0.106(8) 0.038(5) 0.078(7) -0.008(5) -0.029(7) -0.028(5)
C171 0.099(8) 0.067(7) 0.078(7) 0.008(5) -0.038(6) -0.041(6)
C172 0.112(9) 0.059(6) 0.097(9) 0.018(6) -0.063(8) -0.040(6)
C173 0.068(8) 0.062(7) 0.132(11) 0.009(7) -0.036(8) -0.027(6)
C174 0.075(8) 0.083(8) 0.106(10) -0.021(7) -0.032(7) -0.009(6)
C175 0.077(8) 0.079(7) 0.093(8) -0.019(6) -0.008(7) -0.033(6)
C176 0.042(4) 0.039(4) 0.034(4) -0.001(3) -0.002(3) -0.018(4)
C177 0.050(5) 0.050(5) 0.037(5) -0.004(4) -0.001(4) -0.013(4)
C178 0.066(6) 0.056(5) 0.048(5) -0.006(4) -0.005(4) -0.028(5)
C179 0.081(7) 0.064(6) 0.049(5) 0.005(5) -0.022(5) -0.034(5)
C180 0.055(5) 0.044(5) 0.075(6) 0.003(5) -0.014(5) -0.032(4)
C181 0.054(5) 0.046(5) 0.039(4) -0.006(4) -0.004(4) -0.019(4)
C182 0.053(5) 0.086(7) 0.049(5) -0.001(5) -0.013(4) -0.039(5)
C183 0.046(5) 0.044(5) 0.044(5) -0.001(4) -0.007(4) -0.023(4)
C184 0.050(5) 0.050(5) 0.035(5) -0.005(4) 0.001(4) -0.021(4)
C185 0.049(5) 0.040(5) 0.036(4) 0.010(4) 0.014(4) 0.002(4)
C186 0.057(5) 0.035(4) 0.038(4) -0.001(4) 0.012(4) -0.017(4)
C187 0.070(6) 0.071(6) 0.050(6) -0.004(5) 0.007(5) -0.033(5)
C188 0.057(6) 0.075(7) 0.050(6) 0.003(5) 0.013(5) -0.022(5)
C189 0.072(6) 0.059(6) 0.030(4) -0.006(4) -0.004(4) -0.024(5)
C190 0.061(5) 0.033(4) 0.033(4) -0.009(3) 0.006(4) -0.019(4)
C191 0.048(5) 0.040(5) 0.052(5) -0.006(4) -0.002(4) -0.013(4)
C192 0.069(6) 0.059(6) 0.037(5) 0.001(4) -0.006(4) -0.020(5)
C193 0.074(6) 0.054(5) 0.044(5) 0.005(4) -0.024(5) -0.018(5)
C194 0.077(7) 0.077(7) 0.070(7) -0.011(5) -0.007(5) -0.025(6)
C195 0.049(6) 0.110(9) 0.067(7) 0.016(6) -0.004(5) -0.012(6)
C196 0.098(9) 0.141(12) 0.086(8) -0.004(8) -0.029(7) -0.070(9)
C197 0.096(10) 0.125(12) 0.121(11) 0.000(9) -0.027(9) -0.010(10)
C198 0.118(13) 0.125(12) 0.090(10) 0.006(9) -0.029(9) -0.051(10)
C199 0.060(8) 0.223(18) 0.080(9) 0.070(10) -0.039(7) -0.053(10)
C200 0.107(11) 0.159(13) 0.061(8) 0.044(8) -0.001(7) 0.002(10)
C201 0.049(5) 0.067(6) 0.043(5) -0.015(4) 0.020(4) -0.014(4)
C202 0.033(4) 0.049(5) 0.034(4) -0.009(4) 0.007(3) -0.009(4)
C203 0.031(4) 0.045(5) 0.029(4) -0.009(3) -0.008(3) -0.001(4)
C204 0.045(5) 0.047(5) 0.046(5) -0.015(4) -0.010(4) -0.014(4)
C205 0.076(7) 0.045(5) 0.070(6) -0.027(5) -0.004(5) -0.005(5)
C206 0.050(5) 0.057(6) 0.061(6) -0.010(5) -0.008(4) 0.004(4)
C207 0.033(4) 0.035(4) 0.057(5) -0.005(4) 0.007(4) -0.012(4)
C208 0.025(4) 0.038(4) 0.037(4) -0.019(3) 0.003(3) 0.002(3)
C209 0.056(5) 0.033(4) 0.041(5) -0.016(4) 0.016(4) -0.023(4)
C210 0.081(7) 0.060(6) 0.031(4) -0.021(4) 0.015(4) -0.028(5)
Cl1 0.0700(17) 0.0599(15) 0.0607(15) -0.0133(12) -0.0135(13) -0.0066(13)
Cl2 0.0449(13) 0.0642(14) 0.0642(14) -0.0238(12) -0.0059(11) -0.0197(11)
Cl3 0.0838(19) 0.0820(19) 0.0765(18) -0.0070(15) -0.0004(16) -0.0322(16)
Cl4 0.104(3) 0.115(3) 0.109(3) 0.009(2) -0.016(2) -0.018(2)
N1 0.038(4) 0.031(3) 0.052(4) 0.000(3) -0.006(3) -0.015(3)
N2 0.028(3) 0.033(3) 0.036(3) -0.009(3) 0.003(3) -0.008(3)
N3 0.040(4) 0.042(4) 0.039(4) 0.000(3) -0.011(3) -0.007(3)
N4 0.058(4) 0.055(4) 0.053(4) -0.007(3) -0.005(3) -0.037(4)
N5 0.040(4) 0.032(3) 0.033(3) -0.005(3) -0.007(3) -0.010(3)
N6 0.049(4) 0.050(4) 0.036(3) 0.003(3) -0.009(3) -0.028(3)
N7 0.029(3) 0.061(4) 0.044(4) 0.006(3) 0.007(3) -0.008(3)
N8 0.044(4) 0.035(3) 0.034(3) -0.003(3) 0.002(3) -0.018(3)
N9 0.056(4) 0.032(3) 0.043(4) -0.013(3) -0.009(3) -0.005(3)
N10 0.042(4) 0.044(4) 0.035(3) -0.009(3) 0.011(3) -0.019(3)
N11 0.035(3) 0.039(3) 0.030(3) -0.004(3) -0.001(3) -0.017(3)
N12 0.031(3) 0.034(3) 0.053(4) -0.003(3) 0.019(3) -0.009(3)
N13 0.053(4) 0.041(4) 0.060(4) -0.004(3) 0.003(3) -0.013(3)
N14 0.041(4) 0.042(4) 0.030(3) -0.001(3) 0.002(3) -0.014(3)
N15 0.054(4) 0.036(3) 0.035(3) -0.007(3) -0.014(3) -0.013(3)
N16 0.053(4) 0.038(3) 0.035(3) -0.008(3) -0.004(3) -0.024(3)
N17 0.035(3) 0.042(3) 0.028(3) -0.007(3) -0.003(3) -0.018(3)
N18 0.036(4) 0.053(4) 0.034(3) -0.001(3) 0.001(3) -0.013(3)
N19 0.044(4) 0.051(4) 0.048(4) -0.001(3) -0.004(3) -0.021(3)
N20 0.055(4) 0.047(4) 0.048(4) 0.002(3) -0.006(3) -0.016(3)
N21 0.067(5) 0.047(4) 0.061(4) -0.007(3) -0.015(4) -0.028(4)
N22 0.054(4) 0.037(3) 0.045(4) 0.004(3) -0.017(3) -0.024(3)
N23 0.060(4) 0.043(4) 0.035(4) -0.003(3) -0.006(3) -0.017(3)
N24 0.056(5) 0.079(5) 0.040(4) 0.007(4) -0.008(3) -0.022(4)
O1 0.036(3) 0.037(3) 0.039(3) 0.000(2) -0.002(2) -0.009(2)
O2 0.048(3) 0.037(3) 0.039(3) -0.001(2) -0.012(2) -0.015(2)
O3 0.034(3) 0.035(3) 0.048(3) 0.002(2) -0.011(2) -0.006(2)
O4 0.050(3) 0.049(3) 0.065(4) -0.007(3) -0.017(3) -0.019(3)
O5 0.080(4) 0.062(4) 0.083(4) -0.009(3) -0.030(4) -0.028(3)
O6 0.042(3) 0.039(3) 0.056(3) -0.003(2) -0.006(3) -0.021(2)
O7 0.036(3) 0.042(3) 0.048(3) -0.004(2) -0.004(2) -0.020(2)
O8 0.034(3) 0.037(3) 0.035(3) -0.002(2) -0.006(2) -0.011(2)
O9 0.029(3) 0.036(3) 0.038(3) -0.006(2) 0.004(2) -0.009(2)
O10 0.035(3) 0.035(3) 0.042(3) -0.005(2) -0.001(2) -0.014(2)
O11 0.046(3) 0.030(3) 0.046(3) -0.005(2) -0.011(2) -0.013(2)
O12 0.052(3) 0.038(3) 0.040(3) -0.002(2) 0.006(2) -0.013(3)
O13 0.041(3) 0.037(3) 0.029(3) -0.007(2) 0.004(2) -0.011(2)
O14 0.036(3) 0.045(3) 0.031(3) -0.003(2) -0.001(2) -0.022(2)
O15 0.037(3) 0.042(3) 0.035(3) -0.008(2) -0.005(2) -0.021(2)
O16 0.037(3) 0.034(3) 0.041(3) -0.006(2) -0.004(2) -0.017(2)
O17 0.054(3) 0.043(3) 0.038(3) -0.004(2) -0.006(2) -0.018(3)
O18 0.046(3) 0.043(3) 0.028(3) -0.003(2) 0.009(2) -0.017(2)
O19 0.041(3) 0.030(3) 0.041(3) -0.010(2) -0.001(2) -0.004(2)
O20 0.043(3) 0.030(3) 0.036(3) -0.007(2) -0.002(2) -0.011(2)
O21 0.037(3) 0.041(3) 0.038(3) -0.014(2) -0.002(2) -0.019(2)
O22 0.034(3) 0.035(3) 0.037(3) -0.008(2) 0.002(2) -0.017(2)
O23 0.038(3) 0.039(3) 0.030(3) -0.008(2) 0.007(2) -0.014(2)
O24 0.044(3) 0.039(3) 0.035(3) -0.008(2) 0.003(2) -0.008(2)
O25 0.049(3) 0.040(3) 0.034(3) -0.010(2) -0.006(2) -0.017(2)
O26 0.055(3) 0.033(3) 0.053(3) -0.003(2) 0.003(3) -0.020(3)
O27 0.070(4) 0.035(3) 0.054(3) -0.011(3) -0.001(3) -0.020(3)
O28 0.089(5) 0.116(6) 0.074(5) -0.019(4) 0.002(4) -0.046(5)
O29 0.044(3) 0.039(3) 0.034(3) -0.008(2) -0.003(2) -0.015(2)
O30 0.058(4) 0.055(3) 0.035(3) 0.001(3) -0.009(3) -0.022(3)
O31 0.066(4) 0.059(3) 0.023(3) -0.005(2) -0.001(3) -0.009(3)
O32 0.092(6) 0.134(7) 0.077(5) 0.018(5) 0.005(4) 0.032(5)
O33 0.044(3) 0.030(3) 0.025(2) -0.010(2) 0.000(2) -0.005(2)
O34 0.037(3) 0.036(3) 0.033(3) -0.003(2) 0.002(2) -0.020(2)
O35 0.039(3) 0.061(3) 0.048(3) -0.033(3) 0.011(2) -0.030(3)
O36 0.033(3) 0.054(3) 0.077(4) -0.046(3) 0.001(3) -0.013(3)
O37 0.036(3) 0.050(3) 0.021(2) -0.007(2) -0.004(2) -0.023(2)
O38 0.034(3) 0.035(3) 0.039(3) -0.011(2) 0.005(2) -0.012(2)
O39 0.039(3) 0.039(3) 0.033(3) -0.010(2) 0.009(2) -0.011(2)
O40 0.048(3) 0.037(3) 0.041(3) -0.007(2) 0.004(3) -0.011(3)
O41 0.033(3) 0.036(3) 0.039(3) -0.007(2) 0.004(2) -0.007(2)
O42 0.039(3) 0.041(3) 0.035(3) -0.007(2) -0.008(2) -0.014(2)
O43 0.115(6) 0.078(5) 0.055(4) 0.020(3) -0.030(4) -0.031(4)
O44 0.072(4) 0.067(4) 0.083(5) -0.028(4) -0.014(4) -0.004(3)
O45 0.108(6) 0.113(6) 0.091(5) -0.009(5) -0.023(5) -0.046(5)
O46 0.085(6) 0.154(8) 0.072(5) -0.027(5) -0.010(4) 0.052(5)
O47 0.066(4) 0.082(5) 0.068(4) -0.006(4) -0.008(3) -0.023(4)
O48 0.054(4) 0.061(4) 0.082(4) -0.022(3) 0.002(3) -0.017(3)
O49 0.047(4) 0.086(4) 0.059(4) -0.026(3) 0.003(3) -0.031(3)
O50 0.042(3) 0.069(4) 0.061(4) -0.020(3) -0.006(3) -0.016(3)
O51 0.074(5) 0.113(6) 0.074(5) -0.004(4) 0.002(4) -0.036(4)
O52 0.084(5) 0.104(6) 0.150(7) -0.013(5) -0.040(5) -0.032(5)
O53 0.099(6) 0.101(6) 0.109(6) -0.042(5) 0.032(5) -0.032(5)
O54 0.124(7) 0.113(6) 0.089(5) 0.018(5) -0.032(5) -0.059(5)
O55 0.133(8) 0.132(7) 0.168(9) 0.070(7) -0.033(7) -0.073(6)
O56 0.085(6) 0.192(9) 0.080(5) -0.046(6) -0.022(4) 0.001(6)
O57 0.077(5) 0.129(7) 0.197(9) 0.006(6) -0.059(6) -0.043(5)
O58 0.102(6) 0.079(5) 0.165(8) -0.027(5) -0.009(6) 0.014(5)
O1W 0.038(3) 0.039(3) 0.037(3) 0.005(2) -0.007(2) -0.014(2)
O2W 0.042(3) 0.034(3) 0.038(3) -0.007(2) -0.007(2) -0.012(2)

loop_
_atom_type_symbol
_atom_type_description
_atom_type_scat_dispersion_real
_atom_type_scat_dispersion_imag
_atom_type_scat_source
C C 0.0033 0.0016 'International Tables Vol C Tables 4.2.6.8 and 6.1.1.4'
H H 0.0000 0.0000 'International Tables Vol C Tables 4.2.6.8 and 6.1.1.4'
N N 0.0061 0.0033 'International Tables Vol C Tables 4.2.6.8 and 6.1.1.4'
O O 0.0106 0.0060 'International Tables Vol C Tables 4.2.6.8 and 6.1.1.4'
Ho Ho -0.2175 4.6783 'International Tables Vol C Tables 4.2.6.8 and 6.1.1.4'
Cl Cl 0.1484 0.1585 'International Tables Vol C Tables 4.2.6.8 and 6.1.1.4'

loop_
_geom_angle_atom_site_label_1
_geom_angle_atom_site_label_2
_geom_angle_atom_site_label_3
_geom_angle
O12 Ho1 O13 107.27(16)
O12 Ho1 O6 153.84(17)
O13 Ho1 O6 90.50(16)
O12 Ho1 O3 84.49(17)
O13 Ho1 O3 156.08(16)
O6 Ho1 O3 86.53(16)
O12 Ho1 O7 76.11(17)
O13 Ho1 O7 82.68(16)
O6 Ho1 O7 126.28(16)
O3 Ho1 O7 80.04(16)
O12 Ho1 O2 86.02(17)
O13 Ho1 O2 75.07(16)
O6 Ho1 O2 80.09(16)
O3 Ho1 O2 127.48(15)
O7 Ho1 O2 145.84(15)
O12 Ho1 N2 81.60(17)
O13 Ho1 N2 137.13(17)
O6 Ho1 N2 72.38(16)
O3 Ho1 N2 63.94(17)
O7 Ho1 N2 139.14(16)
O2 Ho1 N2 63.58(17)
O12 Ho1 N5 137.88(18)
O13 Ho1 N5 79.22(16)
O6 Ho1 N5 63.11(17)
O3 Ho1 N5 78.28(16)
O7 Ho1 N5 63.26(17)
O2 Ho1 N5 134.48(17)
N2 Ho1 N5 122.42(17)
O1 Ho2 O34 81.12(15)
O1 Ho2 O33 133.96(16)
O34 Ho2 O33 70.08(14)
O1 Ho2 O11 90.85(16)
O34 Ho2 O11 139.20(16)
O33 Ho2 O11 88.57(15)
O1 Ho2 O10 78.63(16)
O34 Ho2 O10 91.33(15)
O33 Ho2 O10 135.14(15)
O11 Ho2 O10 126.37(15)
O1 Ho2 O20 153.08(16)
O34 Ho2 O20 119.53(14)
O33 Ho2 O20 72.42(15)
O11 Ho2 O20 83.65(15)
O10 Ho2 O20 83.51(15)
O1 Ho2 N8 78.26(17)
O34 Ho2 N8 149.63(17)
O33 Ho2 N8 139.49(16)
O11 Ho2 N8 63.43(17)
O10 Ho2 N8 62.93(16)
O20 Ho2 N8 75.70(16)
O1 Ho2 O1W 69.18(15)
O34 Ho2 O1W 66.30(14)
O33 Ho2 O1W 66.62(14)
O11 Ho2 O1W 73.42(15)
O10 Ho2 O1W 142.84(15)
O20 Ho2 O1W 132.96(15)
N8 Ho2 O1W 124.70(16)
O8 Ho3 O33 81.58(15)
O8 Ho3 O14 89.41(15)
O33 Ho3 O14 137.65(15)
O8 Ho3 O34 134.01(15)
O33 Ho3 O34 69.69(15)
O14 Ho3 O34 88.69(15)
O8 Ho3 O15 78.98(15)
O33 Ho3 O15 92.36(15)
O14 Ho3 O15 126.48(14)
O34 Ho3 O15 135.31(15)
O8 Ho3 O21 152.26(15)
O33 Ho3 O21 121.00(15)
O14 Ho3 O21 83.48(15)
O34 Ho3 O21 72.79(14)
O15 Ho3 O21 83.82(15)
O8 Ho3 N11 77.60(16)
O33 Ho3 N11 150.25(16)
O14 Ho3 N11 63.44(15)
O34 Ho3 N11 139.51(16)
O15 Ho3 N11 63.04(15)
O21 Ho3 N11 75.23(16)
O8 Ho3 O1W 70.07(15)
O33 Ho3 O1W 66.16(14)
O14 Ho3 O1W 71.84(14)
O34 Ho3 O1W 65.75(14)
O15 Ho3 O1W 144.19(14)
O21 Ho3 O1W 131.50(14)
N11 Ho3 O1W 124.19(15)
O8 Ho3 O36 126.36(14)
O33 Ho3 O36 63.61(14)
O14 Ho3 O36 143.71(14)
O34 Ho3 O36 71.29(14)
O15 Ho3 O36 64.12(14)
O21 Ho3 O36 62.07(14)
N11 Ho3 O36 113.71(15)
O1W Ho3 O36 122.09(13)
O42 Ho4 O36 153.34(18)
O42 Ho4 O41 74.67(16)
O36 Ho4 O41 113.28(17)
O42 Ho4 O35 117.37(16)
O36 Ho4 O35 67.94(16)
O41 Ho4 O35 152.52(17)
O42 Ho4 O33 132.41(15)
O36 Ho4 O33 72.78(17)
O41 Ho4 O33 71.67(15)
O35 Ho4 O33 83.31(16)
O42 Ho4 O37 75.54(15)
O36 Ho4 O37 82.87(17)
O41 Ho4 O37 136.90(15)
O35 Ho4 O37 70.18(16)
O33 Ho4 O37 149.31(14)
O42 Ho4 O16 88.90(15)
O36 Ho4 O16 69.28(16)
O41 Ho4 O16 77.51(15)
O35 Ho4 O16 124.82(15)
O33 Ho4 O16 114.90(15)
O37 Ho4 O16 71.48(14)
O42 Ho4 O20 77.72(15)
O36 Ho4 O20 125.41(16)
O41 Ho4 O20 92.26(15)
O35 Ho4 O20 68.41(15)
O33 Ho4 O20 71.10(15)
O37 Ho4 O20 110.91(14)
O16 Ho4 O20 164.99(14)
O39 Ho5 O40 74.83(16)
O39 Ho5 O36 150.24(18)
O40 Ho5 O36 116.79(16)
O39 Ho5 O38 136.31(16)
O40 Ho5 O38 74.31(15)
O36 Ho5 O38 72.68(18)
O39 Ho5 O35 117.10(16)
O40 Ho5 O35 150.10(17)
O36 Ho5 O35 67.51(16)
O38 Ho5 O35 79.64(16)
O39 Ho5 O34 72.86(15)
O40 Ho5 O34 135.55(16)
O36 Ho5 O34 81.38(17)
O38 Ho5 O34 148.14(15)
O35 Ho5 O34 73.44(16)
O39 Ho5 O9 78.30(16)
O40 Ho5 O9 89.65(16)
O36 Ho5 O9 126.45(16)
O38 Ho5 O9 71.37(15)
O35 Ho5 O9 68.03(16)
O34 Ho5 O9 112.40(15)
O39 Ho5 O21 87.90(16)
O40 Ho5 O21 78.08(16)
O36 Ho5 O21 69.49(16)
O38 Ho5 O21 114.75(15)
O35 Ho5 O21 127.15(16)
O34 Ho5 O21 71.07(14)
O9 Ho5 O21 163.59(14)
O25 Ho6 O37 79.80(16)
O25 Ho6 O38 133.54(15)
O37 Ho6 O38 70.21(14)
O25 Ho6 O18 91.34(16)
O37 Ho6 O18 137.28(15)
O38 Ho6 O18 87.74(16)
O25 Ho6 O9 153.06(16)
O37 Ho6 O9 122.53(15)
O38 Ho6 O9 72.41(15)
O18 Ho6 O9 81.46(14)
O25 Ho6 O19 78.23(16)
O37 Ho6 O19 93.72(15)
O38 Ho6 O19 136.68(15)
O18 Ho6 O19 125.49(16)
O9 Ho6 O19 84.91(15)
O25 Ho6 N14 78.09(17)
O37 Ho6 N14 150.43(16)
O38 Ho6 N14 139.14(16)
O18 Ho6 N14 62.80(17)
O9 Ho6 N14 75.53(16)
O19 Ho6 N14 62.69(16)
O25 Ho6 O2W 70.06(15)
O37 Ho6 O2W 66.34(14)
O38 Ho6 O2W 65.74(14)
O18 Ho6 O2W 71.33(14)
O9 Ho6 O2W 130.16(14)
O19 Ho6 O2W 144.77(14)
N14 Ho6 O2W 122.53(16)
O25 Ho6 O35 124.78(14)
O37 Ho6 O35 64.59(14)
O38 Ho6 O35 72.44(14)
O18 Ho6 O35 143.30(13)
O9 Ho6 O35 63.41(14)
O19 Ho6 O35 64.40(14)
N14 Ho6 O35 114.11(16)
O2W Ho6 O35 123.36(14)
O29 Ho7 O38 80.51(16)
O29 Ho7 O23 90.02(15)
O38 Ho7 O23 138.42(16)
O29 Ho7 O37 133.25(16)
O38 Ho7 O37 70.30(15)
O23 Ho7 O37 88.60(15)
O29 Ho7 O16 153.66(16)
O38 Ho7 O16 119.07(15)
O23 Ho7 O16 85.60(15)
O37 Ho7 O16 72.68(15)
O29 Ho7 O22 79.33(15)
O38 Ho7 O22 91.39(15)
O23 Ho7 O22 126.69(15)
O37 Ho7 O22 135.17(14)
O16 Ho7 O22 82.56(15)
O29 Ho7 N17 79.74(17)
O38 Ho7 N17 150.47(16)
O23 Ho7 N17 63.23(16)
O37 Ho7 N17 138.42(15)
O16 Ho7 N17 75.10(16)
O22 Ho7 N17 63.49(15)
O29 Ho7 O2W 68.89(15)
O38 Ho7 O2W 66.14(15)
O23 Ho7 O2W 72.65(15)
O37 Ho7 O2W 66.18(14)
O16 Ho7 O2W 133.34(14)
O22 Ho7 O2W 143.25(14)
N17 Ho7 O2W 125.07(16)
O24 Ho8 O17 107.79(17)
O24 Ho8 O27 154.83(18)
O17 Ho8 O27 86.33(17)
O24 Ho8 O31 85.63(17)
O17 Ho8 O31 157.28(18)
O27 Ho8 O31 88.51(18)
O24 Ho8 O26 75.19(17)
O17 Ho8 O26 87.23(17)
O27 Ho8 O26 127.42(18)
O31 Ho8 O26 78.42(18)
O24 Ho8 O30 83.65(17)
O17 Ho8 O30 73.93(17)
O27 Ho8 O30 80.39(18)
O31 Ho8 O30 126.89(17)
O26 Ho8 O30 145.83(17)
O24 Ho8 N20 137.21(19)
O17 Ho8 N20 79.55(19)
O27 Ho8 N20 64.60(19)
O31 Ho8 N20 78.25(19)
O26 Ho8 N20 62.90(18)
O30 Ho8 N20 137.07(19)
O24 Ho8 N23 80.28(17)
O17 Ho8 N23 135.43(19)
O27 Ho8 N23 75.20(18)
O31 Ho8 N23 63.64(19)
O26 Ho8 N23 135.99(18)
O30 Ho8 N23 63.30(18)
N20 Ho8 N23 124.55(19)
O1 C1 C2 126.1(6)
O1 C1 C6 118.2(6)
C2 C1 C6 115.8(7)
C3 C2 C1 122.1(7)
C3 C2 H2 119.0
C1 C2 H2 119.0
C2 C3 C4 123.0(8)
C2 C3 H3 118.5
C4 C3 H3 118.5
C5 C4 C3 117.5(8)
C5 C4 H4 121.3
C3 C4 H4 121.3
C4 C5 C6 119.7(8)
C4 C5 H5 120.1
C6 C5 H5 120.1
C5 C6 N1 123.9(6)
C5 C6 C1 122.0(7)
N1 C6 C1 114.0(6)
C8 C7 H7A 109.5
C8 C7 H7B 109.5
H7A C7 H7B 109.5
C8 C7 H7C 109.5
H7A C7 H7C 109.5
H7B C7 H7C 109.5
N1 C8 C9 122.8(6)
N1 C8 C7 119.4(6)
C9 C8 C7 117.8(7)
C8 C9 C10 120.2(7)
C8 C9 H9 119.9
C10 C9 H9 119.9
O2 C10 C9 125.3(6)
O2 C10 C11 113.8(6)
C9 C10 C11 120.8(6)
N2 C11 C12 119.6(6)
N2 C11 C10 115.5(5)
C12 C11 C10 124.9(6)
C13 C12 C11 117.5(7)
C13 C12 H12 121.2
C11 C12 H12 121.2
C14 C13 C12 120.5(7)
C14 C13 H13 119.7
C12 C13 H13 119.7
C13 C14 C15 117.6(7)
C13 C14 H14 121.2
C15 C14 H14 121.2
N2 C15 C14 123.0(6)
N2 C15 C16 114.4(5)
C14 C15 C16 122.7(7)
O3 C16 C17 121.1(7)
O3 C16 C15 114.5(6)
C17 C16 C15 124.4(7)
C16 C17 C18 127.1(7)
C16 C17 H17 116.4
C18 C17 H17 116.4
N3 C18 C17 119.1(6)
N3 C18 C19 120.0(6)
C17 C18 C19 120.9(7)
C18 C19 H19A 109.5
C18 C19 H19B 109.5
H19A C19 H19B 109.5
C18 C19 H19C 109.5
H19A C19 H19C 109.5
H19B C19 H19C 109.5
C21 C20 C25 120.3(8)
C21 C20 N3 121.7(7)
C25 C20 N3 117.7(7)
C20 C21 C22 119.6(8)
C20 C21 H21 120.2
C22 C21 H21 120.2
C23 C22 C21 119.7(8)
C23 C22 H22 120.2
C21 C22 H22 120.2
C22 C23 C24 117.8(8)
C22 C23 H23 121.1
C24 C23 H23 121.1
C25 C24 C23 123.3(8)
C25 C24 H24 118.3
C23 C24 H24 118.3
O4 C25 C24 124.7(8)
O4 C25 C20 116.2(7)
C24 C25 C20 119.0(8)
O5 C26 C31 117.2(7)
O5 C26 C27 121.7(8)
C31 C26 C27 121.1(8)
C28 C27 C26 117.8(10)
C28 C27 H27 121.1
C26 C27 H27 121.1
C27 C28 C29 120.2(9)
C27 C28 H28 119.9
C29 C28 H28 119.9
C28 C29 C30 121.6(9)
C28 C29 H29 119.2
C30 C29 H29 119.2
C31 C30 C29 117.2(9)
C31 C30 H30 121.4
C29 C30 H30 121.4
C30 C31 C26 121.9(8)
C30 C31 N4 116.8(7)
C26 C31 N4 121.3(7)
C33 C32 H32A 109.5
C33 C32 H32B 109.5
H32A C32 H32B 109.5
C33 C32 H32C 109.5
H32A C32 H32C 109.5
H32B C32 H32C 109.5
N4 C33 C34 119.8(6)
N4 C33 C32 118.9(7)
C34 C33 C32 121.4(7)
C35 C34 C33 124.0(7)
C35 C34 H34 118.0
C33 C34 H34 118.0
O6 C35 C34 120.9(7)
O6 C35 C36 116.0(6)
C34 C35 C36 122.9(6)
N5 C36 C37 122.0(6)
N5 C36 C35 112.1(5)
C37 C36 C35 125.6(7)
C36 C37 C38 120.2(7)
C36 C37 H37 119.9
C38 C37 H37 119.9
C37 C38 C39 118.4(7)
C37 C38 H38 120.8
C39 C38 H38 120.8
C40 C39 C38 119.0(7)
C40 C39 H39 120.5
C38 C39 H39 120.5
N5 C40 C39 120.7(6)
N5 C40 C41 114.7(5)
C39 C40 C41 124.6(7)
O7 C41 C42 121.1(7)
O7 C41 C40 114.8(6)
C42 C41 C40 124.0(6)
C41 C42 C43 124.3(7)
C41 C42 H42 117.8
C43 C42 H42 117.8
N6 C43 C42 119.5(6)
N6 C43 C44 122.6(7)
C42 C43 C44 117.9(7)
C43 C44 H44A 109.5
C43 C44 H44B 109.5
H44A C44 H44B 109.5
C43 C44 H44C 109.5
H44A C44 H44C 109.5
H44B C44 H44C 109.5
C46 C45 N6 125.0(7)
C46 C45 C50 120.7(7)
N6 C45 C50 113.4(6)
C47 C46 C45 119.0(8)
C47 C46 H46 120.5
C45 C46 H46 120.5
C46 C47 C48 121.8(8)
C46 C47 H47 119.1
C48 C47 H47 119.1
C49 C48 C47 117.8(8)
C49 C48 H48 121.1
C47 C48 H48 121.1
C48 C49 C50 124.0(8)
C48 C49 H49 118.0
C50 C49 H49 118.0
O8 C50 C49 123.6(6)
O8 C50 C45 120.0(6)
C49 C50 C45 116.3(7)
O9 C51 C56 120.2(6)
O9 C51 C52 122.5(6)
C56 C51 C52 117.2(7)
C53 C52 C51 120.6(8)
C53 C52 H52 119.7
C51 C52 H52 119.7
C52 C53 C54 119.5(8)
C52 C53 H53 120.3
C54 C53 H53 120.3
C55 C54 C53 121.5(7)
C55 C54 H54 119.3
C53 C54 H54 119.3
C54 C55 C56 119.7(7)
C54 C55 H55 120.2
C56 C55 H55 120.2
C51 C56 C55 121.1(7)
C51 C56 N7 116.2(6)
C55 C56 N7 122.6(7)
C58 C57 H57A 109.5
C58 C57 H57B 109.5
H57A C57 H57B 109.5
C58 C57 H57C 109.5
H57A C57 H57C 109.5
H57B C57 H57C 109.5
N7 C58 C59 121.9(7)
N7 C58 C57 118.0(7)
C59 C58 C57 120.1(7)
C58 C59 C60 124.4(7)
C58 C59 H59 117.8
C60 C59 H59 117.8
O10 C60 C59 126.2(7)
O10 C60 C61 113.2(6)
C59 C60 C61 120.5(7)
N8 C61 C62 124.7(6)
N8 C61 C60 114.1(6)
C62 C61 C60 121.3(7)
C63 C62 C61 116.4(7)
C63 C62 H62 121.8
C61 C62 H62 121.8
C62 C63 C64 119.0(7)
C62 C63 H63 120.5
C64 C63 H63 120.5
C65 C64 C63 120.8(7)
C65 C64 H64 119.6
C63 C64 H64 119.6
N8 C65 C64 119.9(7)
N8 C65 C66 113.5(5)
C64 C65 C66 126.6(7)
O11 C66 C67 121.9(7)
O11 C66 C65 115.5(6)
C67 C66 C65 122.6(6)
C68 C67 C66 124.0(7)
C68 C67 H67 118.0
C66 C67 H67 118.0
N9 C68 C67 120.7(6)
N9 C68 C69 119.2(7)
C67 C68 C69 120.1(6)
C68 C69 H69A 109.5
C68 C69 H69B 109.5
H69A C69 H69B 109.5
C68 C69 H69C 109.5
H69A C69 H69C 109.5
H69B C69 H69C 109.5
C71 C70 C75 122.3(8)
C71 C70 N9 124.6(7)
C75 C70 N9 113.1(6)
C70 C71 C72 119.3(8)
C70 C71 H71 120.3
C72 C71 H71 120.3
C71 C72 C73 119.2(8)
C71 C72 H72 120.4
C73 C72 H72 120.4
C74 C73 C72 120.9(8)
C74 C73 H73 119.6
C72 C73 H73 119.6
C73 C74 C75 121.4(8)
C73 C74 H74 119.3
C75 C74 H74 119.3
O12 C75 C74 125.0(6)
O12 C75 C70 118.1(6)
C74 C75 C70 116.9(7)
O13 C76 C77 124.4(6)
O13 C76 C81 118.1(6)
C77 C76 C81 117.2(6)
C78 C77 C76 121.8(7)
C78 C77 H77 119.1
C76 C77 H77 119.1
C77 C78 C79 119.5(7)
C77 C78 H78 120.2
C79 C78 H78 120.2
C80 C79 C78 122.1(7)
C80 C79 H79 118.9
C78 C79 H79 118.9
C79 C80 C81 118.9(8)
C79 C80 H80 120.6
C81 C80 H80 120.6
C80 C81 N10 124.5(6)
C80 C81 C76 120.4(7)
N10 C81 C76 115.0(6)
C83 C82 H82A 109.5
C83 C82 H82B 109.5
H82A C82 H82B 109.5
C83 C82 H82C 109.5
H82A C82 H82C 109.5
H82B C82 H82C 109.5
N10 C83 C84 119.4(6)
N10 C83 C82 120.1(6)
C84 C83 C82 120.5(7)
C83 C84 C85 125.1(7)
C83 C84 H84 117.4
C85 C84 H84 117.4
O14 C85 C84 124.3(6)
O14 C85 C86 116.8(6)
C84 C85 C86 118.9(6)
N11 C86 C87 120.6(6)
N11 C86 C85 112.7(5)
C87 C86 C85 126.6(6)
C88 C87 C86 119.8(7)
C88 C87 H87 120.1
C86 C87 H87 120.1
C87 C88 C89 118.3(8)
C87 C88 H88 120.9
C89 C88 H88 120.9
C88 C89 C90 119.0(7)
C88 C89 H89 120.5
C90 C89 H89 120.5
N11 C90 C89 122.4(6)
N11 C90 C91 115.8(5)
C89 C90 C91 121.7(6)
C92 C91 O15 124.4(6)
C92 C91 C90 124.4(7)
O15 C91 C90 111.1(5)
C91 C92 C93 127.8(7)
C91 C92 H92 116.1
C93 C92 H92 116.1
C92 C93 N12 119.7(6)
C92 C93 C94 118.8(7)
N12 C93 C94 121.4(6)
C93 C94 H94B 109.5
C93 C94 H94C 109.5
H94B C94 H94C 109.5
C93 C94 H94A 109.5
H94B C94 H94A 109.5
H94C C94 H94A 109.5
C100 C95 C96 122.8(7)
C100 C95 N12 117.0(6)
C96 C95 N12 120.2(7)
C97 C96 C95 118.4(8)
C97 C96 H96 116.8
C95 C96 H96 124.6
C96 C97 C98 120.1(7)
C96 C97 H97 120.0
C98 C97 H97 120.0
C99 C98 C97 120.7(7)
C99 C98 H98 119.7
C97 C98 H98 119.7
C100 C99 C98 118.9(8)
C100 C99 H99 120.6
C98 C99 H99 120.6
O16 C100 C95 120.3(6)
O16 C100 C99 120.6(6)
C95 C100 C99 119.1(6)
O17 C101 C102 123.1(7)
O17 C101 C106 117.7(7)
C102 C101 C106 119.2(7)
C103 C102 C101 119.3(8)
C103 C102 H102 120.4
C101 C102 H102 120.4
C102 C103 C104 121.9(9)
C102 C103 H103 119.1
C104 C103 H103 119.1
C105 C104 C103 119.6(8)
C105 C104 H104 120.2
C103 C104 H104 120.2
C106 C105 C104 119.4(9)
C106 C105 H105 120.3
C104 C105 H105 120.3
N13 C106 C105 123.3(7)
N13 C106 C101 116.1(6)
C105 C106 C101 120.5(8)
C108 C107 H10A 109.5
C108 C107 H10B 109.5
H10A C107 H10B 109.5
C108 C107 H10C 109.5
H10A C107 H10C 109.5
H10B C107 H10C 109.5
N13 C108 C109 119.1(6)
N13 C108 C107 119.3(7)
C109 C108 C107 121.6(8)
C110 C109 C108 125.4(8)
C110 C109 H109 117.3
C108 C109 H109 117.3
O18 C110 C109 120.9(7)
O18 C110 C111 117.4(6)
C109 C110 C111 121.6(7)
N14 C111 C112 122.4(7)
N14 C111 C110 112.7(6)
C112 C111 C110 124.9(7)
C113 C112 C111 119.5(8)
C113 C112 H112 120.3
C111 C112 H112 120.3
C112 C113 C114 117.4(8)
C112 C113 H113 121.3
C114 C113 H113 121.3
C113 C114 C115 119.4(8)
C113 C114 H114 120.3
C115 C114 H114 120.3
N14 C115 C114 122.3(7)
N14 C115 C116 112.6(6)
C114 C115 C116 125.1(7)
O19 C116 C117 124.2(7)
O19 C116 C115 116.9(6)
C117 C116 C115 118.9(6)
C118 C117 C116 124.4(8)
C118 C117 H117 117.8
C116 C117 H117 117.8
N15 C118 C117 121.5(6)
N15 C118 C119 119.8(7)
C117 C118 C119 118.6(8)
C118 C119 H11A 109.5
C118 C119 H11B 109.5
H11A C119 H11B 109.5
C118 C119 H11C 109.5
H11A C119 H11C 109.5
H11B C119 H11C 109.5
C121 C120 C125 123.2(7)
C121 C120 N15 123.1(7)
C125 C120 N15 113.7(5)
C120 C121 C122 118.8(8)
C120 C121 H121 120.6
C122 C121 H121 120.6
C121 C122 C123 121.3(7)
C121 C122 H122 119.4
C123 C122 H122 119.4
C124 C123 C122 120.3(8)
C124 C123 H123 119.9
C122 C123 H123 119.9
C123 C124 C125 118.7(8)
C123 C124 H124 120.7
C125 C124 H124 120.7
O20 C125 C120 122.4(6)
O20 C125 C124 119.9(6)
C120 C125 C124 117.7(6)
O21 C126 C127 124.1(6)
O21 C126 C131 119.0(6)
C127 C126 C131 117.0(6)
C126 C127 C128 121.1(7)
C126 C127 H127 119.5
C128 C127 H127 119.5
C127 C128 C129 122.2(7)
C127 C128 H128 118.9
C129 C128 H128 118.9
C130 C129 C128 116.7(7)
C130 C129 H129 121.6
C128 C129 H129 121.6
C129 C130 C131 122.6(7)
C129 C130 H130 118.7
C131 C130 H130 118.7
C130 C131 N16 124.3(6)
C130 C131 C126 120.0(7)
N16 C131 C126 115.4(5)
C133 C132 H13A 109.5
C133 C132 H13B 109.5
H13A C132 H13B 109.5
C133 C132 H13C 109.5
H13A C132 H13C 109.5
H13B C132 H13C 109.5
N16 C133 C134 118.4(6)
N16 C133 C132 123.4(6)
C134 C133 C132 118.2(6)
C133 C134 C135 126.6(6)
C133 C134 H134 116.7
C135 C134 H134 116.7
O22 C135 C134 122.3(5)
O22 C135 C136 115.8(5)
C134 C135 C136 121.9(6)
N17 C136 C137 123.3(5)
N17 C136 C135 114.0(5)
C137 C136 C135 122.7(6)
C136 C137 C138 116.7(7)
C136 C137 H137 121.6
C138 C137 H137 121.6
C139 C138 C137 120.8(7)
C139 C138 H138 119.6
C137 C138 H138 119.6
C140 C139 C138 117.8(7)
C140 C139 H139 121.1
C138 C139 H139 121.1
N17 C140 C139 122.6(6)
N17 C140 C141 110.2(5)
C139 C140 C141 127.2(6)
O23 C141 C142 123.3(7)
O23 C141 C140 118.7(6)
C142 C141 C140 117.9(6)
C143 C142 C141 122.8(7)
C143 C142 H142 118.6
C141 C142 H142 118.6
N18 C143 C142 121.2(6)
N18 C143 C144 119.7(6)
C142 C143 C144 118.9(7)
C143 C144 H14A 109.5
C143 C144 H14B 109.5
H14A C144 H14B 109.5
C143 C144 H14C 109.5
H14A C144 H14C 109.5
H14B C144 H14C 109.5
C146 C145 N18 123.7(7)
C146 C145 C150 121.6(7)
N18 C145 C150 114.6(5)
C145 C146 C147 119.9(8)
C145 C146 H146 120.0
C147 C146 H146 120.0
C148 C147 C146 120.4(7)
C148 C147 H147 119.8
C146 C147 H147 119.8
C147 C148 C149 118.6(8)
C147 C148 H148 120.7
C149 C148 H148 120.7
C148 C149 C150 123.0(7)
C148 C149 H149 118.5
C150 C149 H149 118.5
O24 C150 C145 120.6(6)
O24 C150 C149 123.0(7)
C145 C150 C149 116.4(7)
O25 C151 C152 127.6(7)
O25 C151 C156 118.8(6)
C152 C151 C156 113.6(7)
C153 C152 C151 124.1(8)
C153 C152 H152 117.9
C151 C152 H152 117.9
C152 C153 C154 119.9(8)
C152 C153 H153 120.1
C154 C153 H153 120.1
C153 C154 C155 122.2(8)
C153 C154 H154 118.9
C155 C154 H154 118.9
C156 C155 C154 117.5(8)
C156 C155 H155 121.3
C154 C155 H155 121.3
C155 C156 N19 124.1(7)
C155 C156 C151 122.7(7)
N19 C156 C151 113.2(6)
C158 C157 H15A 109.5
C158 C157 H15B 109.5
H15A C157 H15B 109.5
C158 C157 H15C 109.5
H15A C157 H15C 109.5
H15B C157 H15C 109.5
N19 C158 C159 122.5(7)
N19 C158 C157 120.2(7)
C159 C158 C157 117.4(7)
C158 C159 C160 124.4(8)
C158 C159 H159 117.8
C160 C159 H159 117.8
O26 C160 C159 121.1(7)
O26 C160 C161 113.7(7)
C159 C160 C161 125.1(8)
N20 C161 C162 121.9(7)
N20 C161 C160 114.3(6)
C162 C161 C160 123.8(8)
C161 C162 C163 117.5(9)
C161 C162 H162 121.2
C163 C162 H162 121.2
C162 C163 C164 120.8(9)
C162 C163 H163 119.6
C164 C163 H163 119.6
C163 C164 C165 119.8(8)
C163 C164 H164 120.1
C165 C164 H164 120.1
N20 C165 C164 118.6(8)
N20 C165 C166 112.2(6)
C164 C165 C166 128.9(8)
O27 C166 C167 118.0(8)
O27 C166 C165 118.4(6)
C167 C166 C165 123.6(8)
C166 C167 C168 126.2(8)
C166 C167 H167 116.9
C168 C167 H167 116.9
N21 C168 C167 119.6(7)
N21 C168 C169 121.2(7)
C167 C168 C169 119.2(8)
C168 C169 H16A 109.5
C168 C169 H16B 109.5
H16A C169 H16B 109.5
C168 C169 H16C 109.5
H16A C169 H16C 109.5
H16B C169 H16C 109.5
C171 C170 N21 124.1(9)
C171 C170 C175 117.5(10)
N21 C170 C175 118.2(8)
C172 C171 C170 122.0(11)
C172 C171 H171 119.0
C170 C171 H171 119.0
C171 C172 C173 117.7(10)
C171 C172 H172 121.2
C173 C172 H172 121.2
C174 C173 C172 122.9(11)
C174 C173 H173 118.6
C172 C173 H173 118.6
C173 C174 C175 120.0(12)
C173 C174 H174 120.0
C175 C174 H174 120.0
O28 C175 C174 122.0(10)
O28 C175 C170 117.9(9)
C174 C175 C170 119.9(11)
O29 C176 C177 126.0(6)
O29 C176 C181 118.0(6)
C177 C176 C181 116.0(7)
C178 C177 C176 123.7(8)
C178 C177 H177 118.1
C176 C177 H177 118.1
C177 C178 C179 120.6(8)
C177 C178 H178 119.7
C179 C178 H178 119.7
C178 C179 C180 116.8(8)
C178 C179 H179 121.6
C180 C179 H179 121.6
C181 C180 C179 122.4(8)
C181 C180 H180 118.8
C179 C180 H180 118.8
C180 C181 N22 122.9(7)
C180 C181 C176 119.9(7)
N22 C181 C176 115.4(6)
C183 C182 H18A 109.5
C183 C182 H18B 109.5
H18A C182 H18B 109.5
C183 C182 H18C 109.5
H18A C182 H18C 109.5
H18B C182 H18C 109.5
N22 C183 C184 120.6(6)
N22 C183 C182 122.0(6)
C184 C183 C182 117.4(7)
C185 C184 C183 122.1(7)
C185 C184 H184 118.9
C183 C184 H184 118.9
O30 C185 C184 123.7(7)
O30 C185 C186 114.0(7)
C184 C185 C186 122.0(7)
C187 C186 N23 120.6(7)
C187 C186 C185 124.8(8)
N23 C186 C185 114.5(6)
C186 C187 C188 118.6(9)
C186 C187 H187 120.7
C188 C187 H187 120.7
C189 C188 C187 119.6(8)
C189 C188 H188 120.2
C187 C188 H188 120.2
C190 C189 C188 119.6(8)
C190 C189 H189 120.2
C188 C189 H189 120.2
N23 C190 C189 121.0(7)
N23 C190 C191 113.4(6)
C189 C190 C191 125.6(7)
O31 C191 C192 121.3(7)
O31 C191 C190 116.1(6)
C192 C191 C190 122.5(7)
C193 C192 C191 125.5(8)
C193 C192 H192 117.3
C191 C192 H192 117.3
N24 C193 C192 120.9(7)
N24 C193 C194 120.7(7)
C192 C193 C194 118.3(8)
C193 C194 H19D 109.5
C193 C194 H19E 109.5
H19D C194 H19E 109.5
C193 C194 H19F 109.5
H19D C194 H19F 109.5
H19E C194 H19F 109.5
C200 C195 C196 119.0(13)
C200 C195 N24 114.3(13)
C196 C195 N24 126.7(9)
C195 C196 C197 124.8(13)
C195 C196 H196 117.6
C197 C196 H196 117.6
C198 C197 C196 115.1(15)
C198 C197 H197 122.5
C196 C197 H197 122.5
C197 C198 C199 125.7(15)
C197 C198 H198 117.2
C199 C198 H198 117.2
C198 C199 C200 114.9(13)
C198 C199 H199 122.6
C200 C199 H199 122.6
O32 C200 C195 122.3(15)
O32 C200 C199 117.0(13)
C195 C200 C199 120.7(15)
C202 C201 H20A 109.5
C202 C201 H20B 109.5
H20A C201 H20B 109.5
C202 C201 H20C 109.5
H20A C201 H20C 109.5
H20B C201 H20C 109.5
O39 C202 C203 125.9(6)
O39 C202 C201 113.0(6)
C203 C202 C201 121.1(6)
C204 C203 C202 124.5(6)
C204 C203 H203 117.8
C202 C203 H203 117.8
O40 C204 C203 125.0(7)
O40 C204 C205 115.3(7)
C203 C204 C205 119.5(7)
C204 C205 H20D 109.5
C204 C205 H20E 109.5
H20D C205 H20E 109.5
C204 C205 H20F 109.5
H20D C205 H20F 109.5
H20E C205 H20F 109.5
C207 C206 H20G 109.5
C207 C206 H20H 109.5
H20G C206 H20H 109.5
C207 C206 H20I 109.5
H20G C206 H20I 109.5
H20H C206 H20I 109.5
O41 C207 C208 124.3(7)
O41 C207 C206 114.5(7)
C208 C207 C206 121.2(7)
C209 C208 C207 125.6(6)
C209 C208 H208 117.2
C207 C208 H208 117.2
O42 C209 C208 125.7(7)
O42 C209 C210 113.9(7)
C208 C209 C210 120.5(6)
C209 C210 H21A 109.5
C209 C210 H21B 109.5
H21A C210 H21B 109.5
C209 C210 H21C 109.5
H21A C210 H21C 109.5
H21B C210 H21C 109.5
O46 Cl1 O43 121.0(5)
O46 Cl1 O44 111.3(5)
O43 Cl1 O44 115.5(4)
O46 Cl1 O45 108.2(6)
O43 Cl1 O45 100.6(4)
O44 Cl1 O45 96.0(4)
O49 Cl2 O50 111.2(3)
O49 Cl2 O48 109.2(4)
O50 Cl2 O48 107.8(4)
O49 Cl2 O47 113.6(4)
O50 Cl2 O47 110.3(4)
O48 Cl2 O47 104.4(4)
O51 Cl3 O54 108.4(5)
O51 Cl3 O53 110.5(5)
O54 Cl3 O53 120.7(5)
O51 Cl3 O52 109.5(5)
O54 Cl3 O52 107.8(5)
O53 Cl3 O52 99.4(5)
O58 Cl4 O56 113.2(5)
O58 Cl4 O55 122.2(5)
O56 Cl4 O55 95.7(6)
O58 Cl4 O57 99.6(5)
O56 Cl4 O57 129.3(5)
O55 Cl4 O57 98.1(5)
C8 N1 C6 134.4(5)
C8 N1 H1 112.8
C6 N1 H1 112.8
C15 N2 C11 121.7(4)
C15 N2 Ho1 120.2(3)
C11 N2 Ho1 118.1(3)
C18 N3 C20 126.5(4)
C18 N3 H3A 106.5
C20 N3 H3A 106.3
C33 N4 C31 128.8(5)
C33 N4 H4A 115.6
C31 N4 H4A 115.6
C36 N5 C40 119.7(4)
C36 N5 Ho1 121.1(3)
C40 N5 Ho1 119.1(3)
C43 N6 C45 132.1(5)
C43 N6 H6 113.9
C45 N6 H6 113.9
C58 N7 C56 134.6(5)
C58 N7 H7 112.7
C56 N7 H7 112.7
C61 N8 C65 119.3(4)
C61 N8 Ho2 121.3(3)
C65 N8 Ho2 119.4(3)
C68 N9 C70 132.8(5)
C68 N9 H9A 113.6
C70 N9 H9A 113.6
C83 N10 C81 132.4(4)
C83 N10 H10 113.8
C81 N10 H10 113.8
C90 N11 C86 119.9(4)
C90 N11 Ho3 120.4(3)
C86 N11 Ho3 119.6(3)
C93 N12 C95 133.4(4)
C93 N12 H12A 113.3
C95 N12 H12A 113.3
C106 N13 C108 133.4(5)
C106 N13 H13D 113.3
C108 N13 H13D 113.3
C115 N14 C111 118.9(5)
C115 N14 Ho6 120.5(4)
C111 N14 Ho6 120.6(3)
C118 N15 C120 133.2(5)
C118 N15 H15 113.4
C120 N15 H15 113.4
C133 N16 C131 127.7(4)
C133 N16 H16 116.1
C131 N16 H16 116.1
C136 N17 C140 118.8(4)
C136 N17 Ho7 119.9(3)
C140 N17 Ho7 121.1(3)
C143 N18 C145 133.9(4)
C143 N18 H18 113.0
C145 N18 H18 113.0
C158 N19 C156 135.5(5)
C158 N19 H19 112.3
C156 N19 H19 112.3
C165 N20 C161 121.2(5)
C165 N20 Ho8 118.6(4)
C161 N20 Ho8 120.0(3)
C168 N21 C170 125.4(5)
C168 N21 H21D 117.3
C170 N21 H21D 117.3
C183 N22 C181 130.7(5)
C183 N22 H22A 114.6
C181 N22 H22A 114.6
C190 N23 C186 120.5(4)
C190 N23 Ho8 120.1(4)
C186 N23 Ho8 119.5(3)
C193 N24 C195 122.1(6)
C193 N24 H24A 105.1
C195 N24 H24A 106.4
C1 O1 Ho2 137.2(3)
C10 O2 Ho1 126.2(3)
C16 O3 Ho1 126.0(3)
C25 O4 H4X 109.0
C26 O5 H5D 109.5
C35 O6 Ho1 126.7(4)
C41 O7 Ho1 127.2(3)
C50 O8 Ho3 137.2(3)
C51 O9 Ho6 133.0(3)
C51 O9 Ho5 123.4(3)
Ho6 O9 Ho5 96.16(15)
C60 O10 Ho2 126.6(3)
C66 O11 Ho2 127.5(4)
C75 O12 Ho1 137.1(3)
C76 O13 Ho1 132.2(3)
C85 O14 Ho3 126.9(3)
C91 O15 Ho3 127.0(3)
C100 O16 Ho7 131.3(3)
C100 O16 Ho4 123.6(3)
Ho7 O16 Ho4 97.25(16)
C101 O17 Ho8 143.2(3)
C110 O18 Ho6 125.9(3)
C116 O19 Ho6 125.3(3)
C125 O20 Ho2 128.8(3)
C125 O20 Ho4 125.4(3)
Ho2 O20 Ho4 97.10(15)
C126 O21 Ho3 132.7(3)
C126 O21 Ho5 124.2(3)
Ho3 O21 Ho5 96.39(14)
C135 O22 Ho7 125.7(3)
C141 O23 Ho7 126.0(3)
C150 O24 Ho8 134.8(3)
C151 O25 Ho6 135.6(3)
C160 O26 Ho8 127.3(4)
C166 O27 Ho8 122.8(4)
C175 O28 H28X 105.5
C176 O29 Ho7 136.4(3)
C185 O30 Ho8 127.8(4)
C191 O31 Ho8 125.8(4)
C200 O32 H32G 114.6
Ho2 O33 Ho3 104.35(16)
Ho2 O33 Ho4 100.46(17)
Ho3 O33 Ho4 119.49(18)
Ho2 O33 H33 110.6
Ho3 O33 H33 110.6
Ho4 O33 H33 110.6
Ho2 O34 Ho3 104.28(17)
Ho2 O34 Ho5 120.56(18)
Ho3 O34 Ho5 100.05(15)
Ho2 O34 H34A 110.3
Ho3 O34 H34A 110.3
Ho5 O34 H34A 110.3
Ho4 O35 Ho5 110.96(18)
Ho4 O35 Ho6 106.29(17)
Ho5 O35 Ho6 89.75(15)
Ho4 O35 H35X 124.7
Ho5 O35 H35X 117.8
Ho6 O35 H35X 98.5
Ho4 O36 Ho5 113.54(19)
Ho4 O36 Ho3 103.44(18)
Ho5 O36 Ho3 87.97(16)
Ho4 O36 H36X 124.0
Ho5 O36 H36X 117.1
Ho3 O36 H36X 100.7
Ho6 O37 Ho7 104.45(16)
Ho6 O37 Ho4 118.56(17)
Ho7 O37 Ho4 99.52(15)
Ho6 O37 H37X 105.0
Ho7 O37 H37X 114.4
Ho4 O37 H37X 114.8
Ho7 O38 Ho5 121.41(19)
Ho7 O38 Ho6 104.05(16)
Ho5 O38 Ho6 99.16(16)
Ho7 O38 H38A 110.4
Ho5 O38 H38A 110.4
Ho6 O38 H38A 110.4
C202 O39 Ho5 134.9(5)
C204 O40 Ho5 134.7(5)
C207 O41 Ho4 134.6(5)
C209 O42 Ho4 134.8(5)
Ho2 O1W Ho3 90.07(13)
Ho2 O1W H1A 113.6
Ho3 O1W H1A 113.6
Ho2 O1W H1B 113.6
Ho3 O1W H1B 113.7
H1A O1W H1B 110.9
Ho7 O2W Ho6 89.74(14)
Ho7 O2W H2A 114.0
Ho6 O2W H2A 113.9
Ho7 O2W H2B 113.7
Ho6 O2W H2B 113.5
H2A O2W H2B 110.6

loop_
_geom_bond_atom_site_label_1
_geom_bond_atom_site_label_2
_geom_bond_distance
Ho1 O12 2.217(5)
Ho1 O13 2.253(4)
Ho1 O6 2.378(5)
Ho1 O3 2.381(4)
Ho1 O7 2.396(4)
Ho1 O2 2.404(5)
Ho1 N2 2.540(5)
Ho1 N5 2.545(5)
Ho2 O1 2.234(4)
Ho2 O34 2.352(4)
Ho2 O33 2.355(5)
Ho2 O11 2.365(4)
Ho2 O10 2.399(5)
Ho2 O20 2.405(4)
Ho2 N8 2.544(6)
Ho2 O1W 2.623(4)
Ho3 O8 2.270(4)
Ho3 O33 2.362(4)
Ho3 O14 2.369(4)
Ho3 O34 2.368(4)
Ho3 O15 2.385(4)
Ho3 O21 2.405(4)
Ho3 N11 2.539(5)
Ho3 O1W 2.643(4)
Ho3 O36 2.876(6)
Ho4 O42 2.303(4)
Ho4 O36 2.328(4)
Ho4 O41 2.340(4)
Ho4 O35 2.364(5)
Ho4 O33 2.383(4)
Ho4 O37 2.399(4)
Ho4 O16 2.449(4)
Ho4 O20 2.453(4)
Ho5 O39 2.301(4)
Ho5 O40 2.336(5)
Ho5 O36 2.342(5)
Ho5 O38 2.366(4)
Ho5 O35 2.376(4)
Ho5 O34 2.387(4)
Ho5 O9 2.466(5)
Ho5 O21 2.483(4)
Ho6 O25 2.242(4)
Ho6 O37 2.354(4)
Ho6 O38 2.382(4)
Ho6 O18 2.383(5)
Ho6 O9 2.392(4)
Ho6 O19 2.423(5)
Ho6 N14 2.578(6)
Ho6 O2W 2.651(4)
Ho6 O35 2.735(5)
Ho7 O29 2.262(4)
Ho7 O38 2.358(4)
Ho7 O23 2.369(4)
Ho7 O37 2.373(4)
Ho7 O16 2.405(4)
Ho7 O22 2.411(4)
Ho7 N17 2.551(5)
Ho7 O2W 2.646(5)
Ho8 O24 2.232(4)
Ho8 O17 2.242(5)
Ho8 O27 2.355(5)
Ho8 O31 2.369(5)
Ho8 O26 2.408(5)
Ho8 O30 2.424(5)
Ho8 N20 2.537(6)
Ho8 N23 2.546(6)
C1 O1 1.298(8)
C1 C2 1.393(10)
C1 C6 1.444(10)
C2 C3 1.355(10)
C2 H2 0.9500
C3 C4 1.412(11)
C3 H3 0.9500
C4 C5 1.395(11)
C4 H4 0.9500
C5 C6 1.408(10)
C5 H5 0.9500
C6 N1 1.416(7)
C7 C8 1.541(10)
C7 H7A 0.9800
C7 H7B 0.9800
C7 H7C 0.9800
C8 N1 1.316(7)
C8 C9 1.405(10)
C9 C10 1.416(10)
C9 H9 0.9500
C10 O2 1.266(6)
C10 C11 1.502(10)
C11 N2 1.349(7)
C11 C12 1.432(9)
C12 C13 1.408(10)
C12 H12 0.9500
C13 C14 1.387(10)
C13 H13 0.9500
C14 C15 1.390(9)
C14 H14 0.9500
C15 N2 1.311(7)
C15 C16 1.524(10)
C16 O3 1.302(7)
C16 C17 1.361(10)
C17 C18 1.411(10)
C17 H17 0.9500
C18 N3 1.307(7)
C18 C19 1.498(10)
C19 H19A 0.9800
C19 H19B 0.9800
C19 H19C 0.9800
C20 C21 1.355(11)
C20 C25 1.411(11)
C20 N3 1.438(8)
C21 C22 1.442(11)
C21 H21 0.9500
C22 C23 1.381(11)
C22 H22 0.9500
C23 C24 1.395(11)
C23 H23 0.9500
C24 C25 1.344(11)
C24 H24 0.9500
C25 O4 1.340(8)
C26 O5 1.380(9)
C26 C31 1.407(11)
C26 C27 1.415(12)
C27 C28 1.360(12)
C27 H27 0.9500
C28 C29 1.416(12)
C28 H28 0.9500
C29 C30 1.419(11)
C29 H29 0.9500
C30 C31 1.340(11)
C30 H30 0.9500
C31 N4 1.421(8)
C32 C33 1.472(10)
C32 H32A 0.9800
C32 H32B 0.9800
C32 H32C 0.9800
C33 N4 1.305(8)
C33 C34 1.451(10)
C34 C35 1.363(10)
C34 H34 0.9500
C35 O6 1.301(7)
C35 C36 1.504(10)
C36 N5 1.339(7)
C36 C37 1.352(9)
C37 C38 1.375(10)
C37 H37 0.9500
C38 C39 1.405(10)
C38 H38 0.9500
C39 C40 1.382(9)
C39 H39 0.9500
C40 N5 1.355(7)
C40 C41 1.482(10)
C41 O7 1.280(7)
C41 C42 1.384(10)
C42 C43 1.414(10)
C42 H42 0.9500
C43 N6 1.303(8)
C43 C44 1.479(10)
C44 H44A 0.9800
C44 H44B 0.9800
C44 H44C 0.9800
C45 C46 1.392(11)
C45 N6 1.407(8)
C45 C50 1.436(10)
C46 C47 1.384(12)
C46 H46 0.9500
C47 C48 1.403(12)
C47 H47 0.9500
C48 C49 1.363(10)
C48 H48 0.9500
C49 C50 1.397(9)
C49 H49 0.9500
C50 O8 1.313(6)
C51 O9 1.343(7)
C51 C56 1.386(10)
C51 C52 1.437(10)
C52 C53 1.365(10)
C52 H52 0.9500
C53 C54 1.389(11)
C53 H53 0.9500
C54 C55 1.350(10)
C54 H54 0.9500
C55 C56 1.395(10)
C55 H55 0.9500
C56 N7 1.447(7)
C57 C58 1.530(11)
C57 H57A 0.9800
C57 H57B 0.9800
C57 H57C 0.9800
C58 N7 1.321(8)
C58 C59 1.366(10)
C59 C60 1.375(10)
C59 H59 0.9500
C60 O10 1.310(8)
C60 C61 1.520(10)
C61 N8 1.313(7)
C61 C62 1.417(9)
C62 C63 1.385(10)
C62 H62 0.9500
C63 C64 1.401(11)
C63 H63 0.9500
C64 C65 1.388(10)
C64 H64 0.9500
C65 N8 1.359(7)
C65 C66 1.485(10)
C66 O11 1.291(7)
C66 C67 1.407(9)
C67 C68 1.403(10)
C67 H67 0.9500
C68 N9 1.301(7)
C68 C69 1.496(10)
C69 H69A 0.9800
C69 H69B 0.9800
C69 H69C 0.9800
C70 C71 1.374(11)
C70 C75 1.412(10)
C70 N9 1.452(8)
C71 C72 1.386(12)
C71 H71 0.9500
C72 C73 1.408(12)
C72 H72 0.9500
C73 C74 1.357(11)
C73 H73 0.9500
C74 C75 1.398(10)
C74 H74 0.9500
C75 O12 1.355(7)
C76 O13 1.325(7)
C76 C77 1.413(10)
C76 C81 1.419(10)
C77 C78 1.336(10)
C77 H77 0.9500
C78 C79 1.398(10)
C78 H78 0.9500
C79 C80 1.351(11)
C79 H79 0.9500
C80 C81 1.398(10)
C80 H80 0.9500
C81 N10 1.415(7)
C82 C83 1.492(9)
C82 H82A 0.9800
C82 H82B 0.9800
C82 H82C 0.9800
C83 N10 1.338(7)
C83 C84 1.364(9)
C84 C85 1.419(9)
C84 H84 0.9500
C85 O14 1.260(7)
C85 C86 1.497(9)
C86 N11 1.341(7)
C86 C87 1.403(9)
C87 C88 1.387(11)
C87 H87 0.9500
C88 C89 1.387(11)
C88 H88 0.9500
C89 C90 1.388(10)
C89 H89 0.9500
C90 N11 1.330(7)
C90 C91 1.491(10)
C91 C92 1.331(9)
C91 O15 1.352(7)
C92 C93 1.371(10)
C92 H92 0.9500
C93 N12 1.395(7)
C93 C94 1.513(9)
C94 H94B 0.9800
C94 H94C 0.9800
C94 H94A 0.9800
C95 C100 1.385(10)
C95 C96 1.414(10)
C95 N12 1.422(7)
C96 C97 1.358(10)
C96 H96 0.9319
C97 C98 1.429(11)
C97 H97 0.9500
C98 C99 1.409(10)
C98 H98 0.9500
C99 C100 1.393(10)
C99 H99 0.9500
C100 O16 1.368(6)
C101 O17 1.345(7)
C101 C102 1.398(11)
C101 C106 1.401(10)
C102 C103 1.342(11)
C102 H102 0.9500
C103 C104 1.385(12)
C103 H103 0.9500
C104 C105 1.381(12)
C104 H104 0.9500
C105 C106 1.368(11)
C105 H105 0.9500
C106 N13 1.365(8)
C107 C108 1.483(10)
C107 H10A 0.9800
C107 H10B 0.9800
C107 H10C 0.9800
C108 N13 1.367(8)
C108 C109 1.411(11)
C109 C110 1.404(10)
C109 H109 0.9500
C110 O18 1.309(7)
C110 C111 1.474(10)
C111 N14 1.327(7)
C111 C112 1.410(11)
C112 C113 1.378(11)
C112 H112 0.9500
C113 C114 1.393(12)
C113 H113 0.9500
C114 C115 1.410(11)
C114 H114 0.9500
C115 N14 1.319(7)
C115 C116 1.516(10)
C116 O19 1.259(7)
C116 C117 1.397(9)
C117 C118 1.395(11)
C117 H117 0.9500
C118 N15 1.346(8)
C118 C119 1.469(10)
C119 H11A 0.9800
C119 H11B 0.9800
C119 H11C 0.9800
C120 C121 1.343(9)
C120 C125 1.400(10)
C120 N15 1.401(7)
C121 C122 1.377(11)
C121 H121 0.9500
C122 C123 1.390(10)
C122 H122 0.9500
C123 C124 1.385(10)
C123 H123 0.9500
C124 C125 1.430(10)
C124 H124 0.9500
C125 O20 1.354(7)
C126 O21 1.346(7)
C126 C127 1.355(9)
C126 C131 1.451(9)
C127 C128 1.392(9)
C127 H127 0.9500
C128 C129 1.402(10)
C128 H128 0.9500
C129 C130 1.360(10)
C129 H129 0.9500
C130 C131 1.374(9)
C130 H130 0.9500
C131 N16 1.431(7)
C132 C133 1.493(9)
C132 H13A 0.9800
C132 H13B 0.9800
C132 H13C 0.9800
C133 N16 1.344(7)
C133 C134 1.379(9)
C134 C135 1.386(9)
C134 H134 0.9500
C135 O22 1.283(6)
C135 C136 1.502(3)
C136 N17 1.335(7)
C136 C137 1.385(9)
C137 C138 1.393(10)
C137 H137 0.9500
C138 C139 1.383(11)
C138 H138 0.9500
C139 C140 1.380(9)
C139 H139 0.9500
C140 N17 1.338(6)
C140 C141 1.508(10)
C141 O23 1.269(7)
C141 C142 1.414(9)
C142 C143 1.389(10)
C142 H142 0.9500
C143 N18 1.294(7)
C143 C144 1.522(9)
C144 H14A 0.9800
C144 H14B 0.9800
C144 H14C 0.9800
C145 C146 1.378(9)
C145 N18 1.398(7)
C145 C150 1.424(10)
C146 C147 1.428(11)
C146 H146 0.9500
C147 C148 1.391(11)
C147 H147 0.9500
C148 C149 1.394(10)
C148 H148 0.9500
C149 C150 1.426(10)
C149 H149 0.9500
C150 O24 1.290(7)
C151 O25 1.301(8)
C151 C152 1.403(10)
C151 C156 1.478(10)
C152 C153 1.351(10)
C152 H152 0.9500
C153 C154 1.373(12)
C153 H153 0.9500
C154 C155 1.393(11)
C154 H154 0.9500
C155 C156 1.383(10)
C155 H155 0.9500
C156 N19 1.442(8)
C157 C158 1.519(11)
C157 H15A 0.9800
C157 H15B 0.9800
C157 H15C 0.9800
C158 N19 1.292(8)
C158 C159 1.357(10)
C159 C160 1.392(11)
C159 H159 0.9500
C160 O26 1.312(8)
C160 C161 1.470(11)
C161 N20 1.380(8)
C161 C162 1.382(10)
C162 C163 1.386(11)
C162 H162 0.9500
C163 C164 1.393(12)
C163 H163 0.9500
C164 C165 1.413(11)
C164 H164 0.9500
C165 N20 1.347(8)
C165 C166 1.483(11)
C166 O27 1.289(8)
C166 C167 1.406(11)
C167 C168 1.406(12)
C167 H167 0.9500
C168 N21 1.302(9)
C168 C169 1.546(10)
C169 H16A 0.9800
C169 H16B 0.9800
C169 H16C 0.9800
C170 C171 1.395(12)
C170 N21 1.407(10)
C170 C175 1.452(13)
C171 C172 1.357(13)
C171 H171 0.9500
C172 C173 1.406(14)
C172 H172 0.9500
C173 C174 1.349(14)
C173 H173 0.9500
C174 C175 1.350(14)
C174 H174 0.9500
C175 O28 1.332(11)
C176 O29 1.317(7)
C176 C177 1.386(9)
C176 C181 1.434(10)
C177 C178 1.342(10)
C177 H177 0.9500
C178 C179 1.391(11)
C178 H178 0.9500
C179 C180 1.412(11)
C179 H179 0.9500
C180 C181 1.341(10)
C180 H180 0.9500
C181 N22 1.409(7)
C182 C183 1.491(10)
C182 H18A 0.9800
C182 H18B 0.9800
C182 H18C 0.9800
C183 N22 1.310(7)
C183 C184 1.398(10)
C184 C185 1.395(11)
C184 H184 0.9500
C185 O30 1.287(8)
C185 C186 1.507(10)
C186 C187 1.371(10)
C186 N23 1.385(8)
C187 C188 1.391(12)
C187 H187 0.9500
C188 C189 1.390(11)
C188 H188 0.9500
C189 C190 1.371(10)
C189 H189 0.9500
C190 N23 1.324(7)
C190 C191 1.490(11)
C191 O31 1.298(8)
C191 C192 1.441(11)
C192 C193 1.438(11)
C192 H192 0.9500
C193 N24 1.289(9)
C193 C194 1.563(11)
C194 H19D 0.9800
C194 H19E 0.9800
C194 H19F 0.9800
C195 C200 1.347(15)
C195 C196 1.390(15)
C195 N24 1.429(12)
C196 C197 1.394(16)
C196 H196 0.9500
C197 C198 1.333(16)
C197 H197 0.9500
C198 C199 1.437(18)
C198 H198 0.9500
C199 C200 1.456(18)
C199 H199 0.9500
C200 O32 1.290(16)
C201 C202 1.575(10)
C201 H20A 0.9800
C201 H20B 0.9800
C201 H20C 0.9800
C202 O39 1.252(8)
C202 C203 1.432(10)
C203 C204 1.368(10)
C203 H203 0.9500
C204 O40 1.279(8)
C204 C205 1.505(10)
C205 H20D 0.9800
C205 H20E 0.9800
C205 H20F 0.9800
C206 C207 1.523(10)
C206 H20G 0.9800
C206 H20H 0.9800
C206 H20I 0.9800
C207 O41 1.274(8)
C207 C208 1.393(10)
C208 C209 1.382(10)
C208 H208 0.9500
C209 O42 1.267(8)
C209 C210 1.533(10)
C210 H21A 0.9800
C210 H21B 0.9800
C210 H21C 0.9800
Cl1 O46 1.287(7)
Cl1 O43 1.367(6)
Cl1 O44 1.377(6)
Cl1 O45 1.545(8)
Cl2 O49 1.397(5)
Cl2 O50 1.411(5)
Cl2 O48 1.416(6)
Cl2 O47 1.456(6)
Cl3 O51 1.394(7)
Cl3 O54 1.409(8)
Cl3 O53 1.460(7)
Cl3 O52 1.562(8)
Cl4 O58 1.543(7)
Cl4 O56 1.552(8)
Cl4 O55 1.630(8)
Cl4 O57 1.749(8)
N1 H1 0.8800
N3 H3A 0.9326
N4 H4A 0.8800
N6 H6 0.8800
N7 H7 0.8800
N9 H9A 0.8800
N10 H10 0.8800
N12 H12A 0.8800
N13 H13D 0.8800
N15 H15 0.8800
N16 H16 0.8800
N18 H18 0.8800
N19 H19 0.8800
N21 H21D 0.8800
N22 H22A 0.8800
N24 H24A 0.9334
O4 H4X 0.9908
O5 H5D 0.9915
O28 H28X 0.9790
O32 H32G 0.9898
O33 H33 1.0000
O34 H34A 1.0000
O35 H35X 0.8500
O36 H36X 0.8499
O37 H37X 0.9973
O38 H38A 1.0000
O1W H1A 0.9900
O1W H1B 0.9900
O2W H2A 0.9884
O2W H2B 0.9956

loop_
_geom_torsion_atom_site_label_1
_geom_torsion_atom_site_label_2
_geom_torsion_atom_site_label_3
_geom_torsion_atom_site_label_4
_geom_torsion
O1 C1 C2 C3 -178.6(7)
C6 C1 C2 C3 -0.1(11)
C1 C2 C3 C4 0.3(13)
C2 C3 C4 C5 -0.5(13)
C3 C4 C5 C6 0.5(13)
C4 C5 C6 N1 -175.5(7)
C4 C5 C6 C1 -0.4(12)
O1 C1 C6 C5 178.8(6)
C2 C1 C6 C5 0.2(11)
O1 C1 C6 N1 -5.6(9)
C2 C1 C6 N1 175.8(6)
N1 C8 C9 C10 -5.8(11)
C7 C8 C9 C10 175.3(7)
C8 C9 C10 O2 4.4(11)
C8 C9 C10 C11 -174.1(6)
O2 C10 C11 N2 -12.0(8)
C9 C10 C11 N2 166.7(6)
O2 C10 C11 C12 168.7(6)
C9 C10 C11 C12 -12.6(11)
N2 C11 C12 C13 1.0(10)
C10 C11 C12 C13 -179.8(7)
C11 C12 C13 C14 1.0(11)
C12 C13 C14 C15 -3.0(11)
C13 C14 C15 N2 3.2(11)
C13 C14 C15 C16 -178.0(7)
N2 C15 C16 O3 -6.8(8)
C14 C15 C16 O3 174.3(6)
N2 C15 C16 C17 173.0(6)
C14 C15 C16 C17 -5.9(11)
O3 C16 C17 C18 9.9(12)
C15 C16 C17 C18 -169.9(7)
C16 C17 C18 N3 -4.1(12)
C16 C17 C18 C19 177.1(8)
C25 C20 C21 C22 -4.1(12)
N3 C20 C21 C22 -178.0(7)
C20 C21 C22 C23 2.4(13)
C21 C22 C23 C24 1.8(14)
C22 C23 C24 C25 -4.5(14)
C23 C24 C25 O4 -178.8(7)
C23 C24 C25 C20 2.9(13)
C21 C20 C25 O4 -176.9(7)
N3 C20 C25 O4 -2.7(9)
C21 C20 C25 C24 1.6(12)
N3 C20 C25 C24 175.7(7)
O5 C26 C27 C28 -176.6(7)
C31 C26 C27 C28 1.9(12)
C26 C27 C28 C29 -1.8(13)
C27 C28 C29 C30 -1.1(14)
C28 C29 C30 C31 3.9(13)
C29 C30 C31 C26 -3.8(13)
C29 C30 C31 N4 173.3(7)
O5 C26 C31 C30 179.6(7)
C27 C26 C31 C30 1.0(13)
O5 C26 C31 N4 2.6(10)
C27 C26 C31 N4 -176.0(6)
N4 C33 C34 C35 -1.5(12)
C32 C33 C34 C35 -179.6(8)
C33 C34 C35 O6 -1.9(12)
C33 C34 C35 C36 -178.0(7)
O6 C35 C36 N5 0.7(8)
C34 C35 C36 N5 177.0(6)
O6 C35 C36 C37 174.3(6)
C34 C35 C36 C37 -9.5(12)
N5 C36 C37 C38 -5.0(10)
C35 C36 C37 C38 -177.9(7)
C36 C37 C38 C39 3.0(11)
C37 C38 C39 C40 0.9(11)
C38 C39 C40 N5 -3.1(10)
C38 C39 C40 C41 178.6(7)
N5 C40 C41 O7 -9.8(8)
C39 C40 C41 O7 168.6(6)
N5 C40 C41 C42 167.1(6)
C39 C40 C41 C42 -14.5(12)
O7 C41 C42 C43 4.2(12)
C40 C41 C42 C43 -172.5(7)
C41 C42 C43 N6 -8.8(12)
C41 C42 C43 C44 171.6(8)
N6 C45 C46 C47 -175.5(7)
C50 C45 C46 C47 -6.8(12)
C45 C46 C47 C48 6.1(14)
C46 C47 C48 C49 -1.8(14)
C47 C48 C49 C50 -2.0(13)
C48 C49 C50 O8 -177.3(7)
C48 C49 C50 C45 1.3(11)
C46 C45 C50 O8 -178.1(6)
N6 C45 C50 O8 -8.2(9)
C46 C45 C50 C49 3.2(11)
N6 C45 C50 C49 173.1(6)
O9 C51 C52 C53 179.1(7)
C56 C51 C52 C53 -1.8(11)
C51 C52 C53 C54 -4.1(12)
C52 C53 C54 C55 6.3(13)
C53 C54 C55 C56 -2.4(13)
O9 C51 C56 C55 -175.2(7)
C52 C51 C56 C55 5.7(11)
O9 C51 C56 N7 1.2(10)
C52 C51 C56 N7 -177.9(6)
C54 C55 C56 C51 -3.8(12)
C54 C55 C56 N7 -179.9(7)
N7 C58 C59 C60 -2.8(12)
C57 C58 C59 C60 179.1(7)
C58 C59 C60 O10 1.1(12)
C58 C59 C60 C61 -176.3(7)
O10 C60 C61 N8 -10.7(8)
C59 C60 C61 N8 167.0(6)
O10 C60 C61 C62 170.3(6)
C59 C60 C61 C62 -12.0(10)
N8 C61 C62 C63 1.7(11)
C60 C61 C62 C63 -179.4(7)
C61 C62 C63 C64 -1.2(12)
C62 C63 C64 C65 -0.4(12)
C63 C64 C65 N8 1.8(11)
C63 C64 C65 C66 -177.6(7)
N8 C65 C66 O11 -3.6(8)
C64 C65 C66 O11 175.9(6)
N8 C65 C66 C67 173.7(6)
C64 C65 C66 C67 -6.9(11)
O11 C66 C67 C68 0.9(10)
C65 C66 C67 C68 -176.2(7)
C66 C67 C68 N9 -6.5(11)
C66 C67 C68 C69 176.7(7)
C75 C70 C71 C72 -0.2(13)
N9 C70 C71 C72 -178.4(7)
C70 C71 C72 C73 -0.9(14)
C71 C72 C73 C74 1.2(13)
C72 C73 C74 C75 -0.5(13)
C73 C74 C75 O12 178.4(7)
C73 C74 C75 C70 -0.6(11)
C71 C70 C75 O12 -178.1(7)
N9 C70 C75 O12 0.3(9)
C71 C70 C75 C74 1.0(12)
N9 C70 C75 C74 179.3(6)
O13 C76 C77 C78 -177.3(7)
C81 C76 C77 C78 -3.4(11)
C76 C77 C78 C79 2.3(13)
C77 C78 C79 C80 -0.9(14)
C78 C79 C80 C81 0.9(14)
C79 C80 C81 N10 -176.9(7)
C79 C80 C81 C76 -2.1(13)
O13 C76 C81 C80 177.6(6)
C77 C76 C81 C80 3.3(11)
O13 C76 C81 N10 -7.1(9)
C77 C76 C81 N10 178.6(6)
N10 C83 C84 C85 -1.1(11)
C82 C83 C84 C85 176.9(7)
C83 C84 C85 O14 -4.5(12)
C83 C84 C85 C86 175.3(7)
O14 C85 C86 N11 -0.9(8)
C84 C85 C86 N11 179.3(6)
O14 C85 C86 C87 174.9(7)
C84 C85 C86 C87 -4.9(11)
N11 C86 C87 C88 1.2(12)
C85 C86 C87 C88 -174.4(8)
C86 C87 C88 C89 -3.0(14)
C87 C88 C89 C90 2.8(14)
C88 C89 C90 N11 -0.7(12)
C88 C89 C90 C91 175.2(8)
N11 C90 C91 C92 168.1(7)
C89 C90 C91 C92 -8.0(12)
N11 C90 C91 O15 -14.5(8)
C89 C90 C91 O15 169.4(7)
O15 C91 C92 C93 3.3(13)
C90 C91 C92 C93 -179.6(7)
C91 C92 C93 N12 -2.1(12)
C91 C92 C93 C94 177.9(8)
C100 C95 C96 C97 -1.9(11)
N12 C95 C96 C97 178.9(6)
C95 C96 C97 C98 -0.8(12)
C96 C97 C98 C99 2.1(12)
C97 C98 C99 C100 -0.8(11)
C96 C95 C100 O16 -175.5(6)
N12 C95 C100 O16 3.7(9)
C96 C95 C100 C99 3.2(11)
N12 C95 C100 C99 -177.6(6)
C98 C99 C100 O16 176.9(6)
C98 C99 C100 C95 -1.8(10)
O17 C101 C102 C103 177.4(7)
C106 C101 C102 C103 -1.3(13)
C101 C102 C103 C104 0.5(15)
C102 C103 C104 C105 1.2(16)
C103 C104 C105 C106 -2.1(16)
C104 C105 C106 N13 -178.6(8)
C104 C105 C106 C101 1.3(14)
O17 C101 C106 N13 1.5(10)
C102 C101 C106 N13 -179.7(7)
O17 C101 C106 C105 -178.4(7)
C102 C101 C106 C105 0.4(13)
N13 C108 C109 C110 -2.5(11)
C107 C108 C109 C110 175.4(7)
C108 C109 C110 O18 0.1(11)
C108 C109 C110 C111 -177.4(7)
O18 C110 C111 N14 -3.0(9)
C109 C110 C111 N14 174.5(6)
O18 C110 C111 C112 175.6(6)
C109 C110 C111 C112 -6.9(11)
N14 C111 C112 C113 3.0(12)
C110 C111 C112 C113 -175.4(8)
C111 C112 C113 C114 -2.3(13)
C112 C113 C114 C115 -0.6(13)
C113 C114 C115 N14 3.2(12)
C113 C114 C115 C116 -180.0(7)
N14 C115 C116 O19 -12.0(8)
C114 C115 C116 O19 170.9(7)
N14 C115 C116 C117 166.2(6)
C114 C115 C116 C117 -10.9(11)
O19 C116 C117 C118 1.5(11)
C115 C116 C117 C118 -176.6(7)
C116 C117 C118 N15 -2.7(11)
C116 C117 C118 C119 179.1(7)
C125 C120 C121 C122 -3.6(11)
N15 C120 C121 C122 179.5(6)
C120 C121 C122 C123 1.1(12)
C121 C122 C123 C124 1.9(11)
C122 C123 C124 C125 -2.4(11)
C121 C120 C125 O20 -174.2(6)
N15 C120 C125 O20 2.9(9)
C121 C120 C125 C124 3.0(11)
N15 C120 C125 C124 -179.8(5)
C123 C124 C125 O20 177.4(6)
C123 C124 C125 C120 0.1(10)
O21 C126 C127 C128 176.9(7)
C131 C126 C127 C128 -3.1(11)
C126 C127 C128 C129 -0.3(13)
C127 C128 C129 C130 -0.1(13)
C128 C129 C130 C131 4.3(13)
C129 C130 C131 N16 178.4(7)
C129 C130 C131 C126 -7.9(12)
O21 C126 C131 C130 -173.0(6)
C127 C126 C131 C130 7.0(11)
O21 C126 C131 N16 1.3(9)
C127 C126 C131 N16 -178.7(6)
N16 C133 C134 C135 0.2(11)
C132 C133 C134 C135 179.7(7)
C133 C134 C135 O22 0.4(12)
C133 C134 C135 C136 -177.4(7)
O22 C135 C136 N17 -11.2(8)
C134 C135 C136 N17 166.7(6)
O22 C135 C136 C137 167.5(6)
C134 C135 C136 C137 -14.6(11)
N17 C136 C137 C138 1.0(11)
C135 C136 C137 C138 -177.6(7)
C136 C137 C138 C139 -1.7(12)
C137 C138 C139 C140 0.8(13)
C138 C139 C140 N17 0.9(11)
C138 C139 C140 C141 -177.6(7)
N17 C140 C141 O23 3.4(8)
C139 C140 C141 O23 -177.9(7)
N17 C140 C141 C142 -179.7(5)
C139 C140 C141 C142 -1.1(11)
O23 C141 C142 C143 -1.0(11)
C140 C141 C142 C143 -177.7(6)
C141 C142 C143 N18 -4.6(11)
C141 C142 C143 C144 178.9(7)
N18 C145 C146 C147 -173.8(6)
C150 C145 C146 C147 1.9(12)
C145 C146 C147 C148 -3.2(12)
C146 C147 C148 C149 1.3(12)
C147 C148 C149 C150 1.9(12)
C146 C145 C150 O24 178.5(6)
N18 C145 C150 O24 -5.4(9)
C146 C145 C150 C149 1.2(11)
N18 C145 C150 C149 177.2(6)
C148 C149 C150 O24 179.6(7)
C148 C149 C150 C145 -3.1(11)
O25 C151 C152 C153 180.0(7)
C156 C151 C152 C153 2.2(11)
C151 C152 C153 C154 -1.1(12)
C152 C153 C154 C155 -0.3(13)
C153 C154 C155 C156 0.4(13)
C154 C155 C156 N19 -176.8(6)
C154 C155 C156 C151 0.9(12)
O25 C151 C156 C155 179.9(6)
C152 C151 C156 C155 -2.1(11)
O25 C151 C156 N19 -2.1(9)
C152 C151 C156 N19 175.9(5)
N19 C158 C159 C160 -4.7(13)
C157 C158 C159 C160 174.7(8)
C158 C159 C160 O26 0.2(13)
C158 C159 C160 C161 -175.8(8)
O26 C160 C161 N20 -13.4(9)
C159 C160 C161 N20 162.9(7)
O26 C160 C161 C162 166.7(7)
C159 C160 C161 C162 -17.1(13)
N20 C161 C162 C163 2.1(12)
C160 C161 C162 C163 -178.0(8)
C161 C162 C163 C164 -1.9(14)
C162 C163 C164 C165 -0.9(14)
C163 C164 C165 N20 3.4(12)
C163 C164 C165 C166 177.1(9)
N20 C165 C166 O27 -11.0(9)
C164 C165 C166 O27 175.0(7)
N20 C165 C166 C167 168.6(7)
C164 C165 C166 C167 -5.4(14)
O27 C166 C167 C168 12.6(13)
C165 C166 C167 C168 -167.1(8)
C166 C167 C168 N21 -9.2(14)
C166 C167 C168 C169 172.1(8)
N21 C170 C171 C172 -176.4(7)
C175 C170 C171 C172 -1.9(14)
C170 C171 C172 C173 3.9(14)
C171 C172 C173 C174 -3.8(16)
C172 C173 C174 C175 1.7(17)
C173 C174 C175 O28 176.0(9)
C173 C174 C175 C170 0.4(16)
C171 C170 C175 O28 -176.1(7)
N21 C170 C175 O28 -1.3(12)
C171 C170 C175 C174 -0.3(14)
N21 C170 C175 C174 174.5(8)
O29 C176 C177 C178 -179.0(7)
C181 C176 C177 C178 -0.1(12)
C176 C177 C178 C179 -1.4(13)
C177 C178 C179 C180 -2.3(13)
C178 C179 C180 C181 8.0(13)
C179 C180 C181 N22 -173.7(7)
C179 C180 C181 C176 -9.7(13)
O29 C176 C181 C180 -175.4(7)
C177 C176 C181 C180 5.6(11)
O29 C176 C181 N22 -10.3(9)
C177 C176 C181 N22 170.8(6)
N22 C183 C184 C185 -6.7(11)
C182 C183 C184 C185 174.5(7)
C183 C184 C185 O30 10.0(12)
C183 C184 C185 C186 -176.4(7)
O30 C185 C186 C187 174.5(7)
C184 C185 C186 C187 0.4(12)
O30 C185 C186 N23 -6.1(8)
C184 C185 C186 N23 179.7(6)
N23 C186 C187 C188 1.0(12)
C185 C186 C187 C188 -179.7(7)
C186 C187 C188 C189 -2.0(13)
C187 C188 C189 C190 3.4(13)
C188 C189 C190 N23 -3.8(11)
C188 C189 C190 C191 176.2(7)
N23 C190 C191 O31 -9.1(9)
C189 C190 C191 O31 170.9(7)
N23 C190 C191 C192 169.3(6)
C189 C190 C191 C192 -10.7(12)
O31 C191 C192 C193 9.1(12)
C190 C191 C192 C193 -169.2(7)
C191 C192 C193 N24 -5.8(13)
C191 C192 C193 C194 177.4(7)
C200 C195 C196 C197 0.0(18)
N24 C195 C196 C197 -178.0(10)
C195 C196 C197 C198 -1(2)
C196 C197 C198 C199 1(2)
C197 C198 C199 C200 -0.7(19)
C196 C195 C200 O32 -178.8(9)
N24 C195 C200 O32 -0.6(14)
C196 C195 C200 C199 0.4(16)
N24 C195 C200 C199 178.6(8)
C198 C199 C200 O32 179.2(9)
C198 C199 C200 C195 -0.1(16)
O39 C202 C203 C204 -4.1(12)
C201 C202 C203 C204 173.1(7)
C202 C203 C204 O40 0.2(12)
C202 C203 C204 C205 -176.4(7)
O41 C207 C208 C209 0.9(12)
C206 C207 C208 C209 -177.9(7)
C207 C208 C209 O42 -5.5(12)
C207 C208 C209 C210 173.1(7)
C9 C8 N1 C6 174.0(6)
C7 C8 N1 C6 -7.2(10)
C5 C6 N1 C8 -26.1(10)
C1 C6 N1 C8 158.4(6)
C14 C15 N2 C11 -1.2(9)
C16 C15 N2 C11 179.8(5)
C14 C15 N2 Ho1 178.4(5)
C16 C15 N2 Ho1 -0.5(7)
C12 C11 N2 C15 -0.9(8)
C10 C11 N2 C15 179.8(5)
C12 C11 N2 Ho1 179.4(5)
C10 C11 N2 Ho1 0.1(7)
C17 C18 N3 C20 175.3(6)
C19 C18 N3 C20 -6.0(9)
C21 C20 N3 C18 -50.7(10)
C25 C20 N3 C18 135.3(6)
C34 C33 N4 C31 175.1(6)
C32 C33 N4 C31 -6.8(11)
C30 C31 N4 C33 114.5(8)
C26 C31 N4 C33 -68.3(9)
C37 C36 N5 C40 2.7(8)
C35 C36 N5 C40 176.6(5)
C37 C36 N5 Ho1 178.2(5)
C35 C36 N5 Ho1 -7.9(6)
C39 C40 N5 C36 1.4(8)
C41 C40 N5 C36 179.8(5)
C39 C40 N5 Ho1 -174.2(5)
C41 C40 N5 Ho1 4.2(7)
C42 C43 N6 C45 172.9(6)
C44 C43 N6 C45 -7.5(11)
C46 C45 N6 C43 -30.8(11)
C50 C45 N6 C43 159.9(6)
C59 C58 N7 C56 -178.4(6)
C57 C58 N7 C56 -0.3(10)
C51 C56 N7 C58 151.9(6)
C55 C56 N7 C58 -31.8(10)
C62 C61 N8 C65 -0.4(8)
C60 C61 N8 C65 -179.4(5)
C62 C61 N8 Ho2 -179.4(5)
C60 C61 N8 Ho2 1.6(6)
C64 C65 N8 C61 -1.4(8)
C66 C65 N8 C61 178.1(5)
C64 C65 N8 Ho2 177.6(5)
C66 C65 N8 Ho2 -2.9(6)
C67 C68 N9 C70 -174.6(6)
C69 C68 N9 C70 2.2(10)
C71 C70 N9 C68 -42.3(11)
C75 C70 N9 C68 139.3(6)
C84 C83 N10 C81 -177.8(6)
C82 C83 N10 C81 4.1(10)
C80 C81 N10 C83 -36.8(10)
C76 C81 N10 C83 148.1(6)
C89 C90 N11 C86 -1.2(9)
C91 C90 N11 C86 -177.3(6)
C89 C90 N11 Ho3 -179.2(6)
C91 C90 N11 Ho3 4.7(7)
C87 C86 N11 C90 1.0(9)
C85 C86 N11 C90 177.1(5)
C87 C86 N11 Ho3 179.0(6)
C85 C86 N11 Ho3 -4.9(7)
C92 C93 N12 C95 -178.9(6)
C94 C93 N12 C95 1.1(10)
C100 C95 N12 C93 148.5(6)
C96 C95 N12 C93 -32.3(9)
C105 C106 N13 C108 -52.9(11)
C101 C106 N13 C108 127.2(7)
C109 C108 N13 C106 -171.7(6)
C107 C108 N13 C106 10.3(10)
C114 C115 N14 C111 -2.7(9)
C116 C115 N14 C111 -179.8(5)
C114 C115 N14 Ho6 178.8(6)
C116 C115 N14 Ho6 1.7(7)
C112 C111 N14 C115 -0.4(9)
C110 C111 N14 C115 178.2(5)
C112 C111 N14 Ho6 178.1(5)
C110 C111 N14 Ho6 -3.3(7)
C117 C118 N15 C120 -178.4(6)
C119 C118 N15 C120 -0.2(10)
C121 C120 N15 C118 -29.2(10)
C125 C120 N15 C118 153.7(6)
C134 C133 N16 C131 -178.3(6)
C132 C133 N16 C131 2.3(10)
C130 C131 N16 C133 -40.3(10)
C126 C131 N16 C133 145.8(6)
C137 C136 N17 C140 0.6(9)
C135 C136 N17 C140 179.3(5)
C137 C136 N17 Ho7 -173.6(5)
C135 C136 N17 Ho7 5.1(7)
C139 C140 N17 C136 -1.6(9)
C141 C140 N17 C136 177.1(5)
C139 C140 N17 Ho7 172.5(5)
C141 C140 N17 Ho7 -8.7(6)
C142 C143 N18 C145 178.7(6)
C144 C143 N18 C145 -4.9(10)
C146 C145 N18 C143 -35.3(10)
C150 C145 N18 C143 148.8(6)
C159 C158 N19 C156 172.9(6)
C157 C158 N19 C156 -6.4(11)
C155 C156 N19 C158 -26.8(11)
C151 C156 N19 C158 155.3(6)
C164 C165 N20 C161 -3.2(9)
C166 C165 N20 C161 -178.0(6)
C164 C165 N20 Ho8 171.5(6)
C166 C165 N20 Ho8 -3.2(7)
C162 C161 N20 C165 0.5(10)
C160 C161 N20 C165 -179.4(6)
C162 C161 N20 Ho8 -174.2(6)
C160 C161 N20 Ho8 5.9(8)
C167 C168 N21 C170 173.7(8)
C169 C168 N21 C170 -7.6(11)
C171 C170 N21 C168 -66.2(10)
C175 C170 N21 C168 119.3(8)
C184 C183 N22 C181 174.7(6)
C182 C183 N22 C181 -6.6(10)
C180 C181 N22 C183 -42.3(10)
C176 C181 N22 C183 153.1(6)
C189 C190 N23 C186 2.8(9)
C191 C190 N23 C186 -177.2(5)
C189 C190 N23 Ho8 -177.2(5)
C191 C190 N23 Ho8 2.8(7)
C187 C186 N23 C190 -1.4(9)
C185 C186 N23 C190 179.2(5)
C187 C186 N23 Ho8 178.6(6)
C185 C186 N23 Ho8 -0.8(7)
C192 C193 N24 C195 171.8(8)
C194 C193 N24 C195 -11.4(10)
C200 C195 N24 C193 132.3(8)
C196 C195 N24 C193 -49.6(13)
C2 C1 O1 Ho2 69.3(9)
C6 C1 O1 Ho2 -109.1(6)
C9 C10 O2 Ho1 -158.3(5)
C11 C10 O2 Ho1 20.4(7)
C17 C16 O3 Ho1 -167.7(5)
C15 C16 O3 Ho1 12.1(7)
C34 C35 O6 Ho1 -168.5(5)
C36 C35 O6 Ho1 7.8(7)
C42 C41 O7 Ho1 -165.0(5)
C40 C41 O7 Ho1 12.0(8)
C49 C50 O8 Ho3 73.5(8)
C45 C50 O8 Ho3 -105.0(6)
C56 C51 O9 Ho6 -108.5(6)
C52 C51 O9 Ho6 70.6(8)
C56 C51 O9 Ho5 109.3(6)
C52 C51 O9 Ho5 -71.7(7)
C59 C60 O10 Ho2 -160.9(5)
C61 C60 O10 Ho2 16.6(7)
C67 C66 O11 Ho2 -167.6(4)
C65 C66 O11 Ho2 9.7(7)
C74 C75 O12 Ho1 59.1(9)
C70 C75 O12 Ho1 -122.0(6)
C77 C76 O13 Ho1 57.6(9)
C81 C76 O13 Ho1 -116.3(6)
C84 C85 O14 Ho3 -172.8(5)
C86 C85 O14 Ho3 7.4(8)
C92 C91 O15 Ho3 -162.6(5)
C90 C91 O15 Ho3 20.0(7)
C95 C100 O16 Ho7 -114.8(6)
C99 C100 O16 Ho7 66.5(7)
C95 C100 O16 Ho4 103.5(6)
C99 C100 O16 Ho4 -75.2(7)
C102 C101 O17 Ho8 52.7(11)
C106 C101 O17 Ho8 -128.6(6)
C109 C110 O18 Ho6 -168.6(5)
C111 C110 O18 Ho6 8.9(8)
C117 C116 O19 Ho6 -159.8(5)
C115 C116 O19 Ho6 18.3(7)
C120 C125 O20 Ho2 -110.6(6)
C124 C125 O20 Ho2 72.2(7)
C120 C125 O20 Ho4 109.3(6)
C124 C125 O20 Ho4 -67.9(7)
C127 C126 O21 Ho3 68.1(8)
C131 C126 O21 Ho3 -111.9(6)
C127 C126 O21 Ho5 -76.2(8)
C131 C126 O21 Ho5 103.8(6)
C134 C135 O22 Ho7 -164.8(5)
C136 C135 O22 Ho7 13.2(7)
C142 C141 O23 Ho7 -172.6(5)
C140 C141 O23 Ho7 4.1(7)
C145 C150 O24 Ho8 -115.6(6)
C149 C150 O24 Ho8 61.6(8)
C152 C151 O25 Ho6 71.7(9)
C156 C151 O25 Ho6 -110.5(6)
C159 C160 O26 Ho8 -159.8(5)
C161 C160 O26 Ho8 16.7(8)
C167 C166 O27 Ho8 -157.8(5)
C165 C166 O27 Ho8 21.8(8)
C177 C176 O29 Ho7 75.9(8)
C181 C176 O29 Ho7 -103.0(6)
C184 C185 O30 Ho8 -174.3(5)
C186 C185 O30 Ho8 11.6(8)
C192 C191 O31 Ho8 -166.2(5)
C190 C191 O31 Ho8 12.3(8)
C203 C202 O39 Ho5 5.5(12)
C201 C202 O39 Ho5 -172.0(5)
C203 C204 O40 Ho5 2.3(12)
C205 C204 O40 Ho5 179.1(5)
C208 C207 O41 Ho4 0.7(11)
C206 C207 O41 Ho4 179.6(5)
C208 C209 O42 Ho4 8.6(11)
C210 C209 O42 Ho4 -170.1(4)
